data_1563715
loop_
_publ_author_name
'Chiu, Tzu-Hao'
'Liao, Jian-Hong'
'Gam, Franck'
'Chantrenne, Isaac'
'Kahlal, Samia'
'Saillard, Jean-Yves'
'Liu, C. W.'

_publ_section_title
;
 All-selenolate-protected eight-electron platinum/silver nanoclusters.
;
_journal_issue 28
_journal_name_full Nanoscale
_journal_page_first 12143
_journal_page_last 12148
_journal_paper_doi 10.1039/d1nr02540f
_journal_volume 13
_journal_year 2021
_chemical_formula_sum 'C192 H216 Ag20 P12 Pt Se24'
_chemical_formula_weight 7142.81
_space_group_crystal_system triclinic
_space_group_IT_number 2
_space_group_name_Hall '-P 1'
_space_group_name_H-M_alt 'P -1'
_atom_sites_solution_hydrogens geom
_audit_creation_method SHELXL-2014/7
_audit_update_record
;
2021-03-11 deposited with the CCDC.	2021-06-25 downloaded from the CCDC.
;
_cell_angle_alpha 78.1000(10)
_cell_angle_beta 84.0500(10)
_cell_angle_gamma 83.2810(10)
_cell_formula_units_Z 2
_cell_length_a 18.4077(12)
_cell_length_b 18.8892(13)
_cell_length_c 33.160(2)
_cell_measurement_reflns_used 9969
_cell_measurement_temperature 150(2)
_cell_measurement_theta_max 24.73
_cell_measurement_theta_min 2.21
_cell_volume 11167.1(13)
_computing_cell_refinement 'Bruker SAINT'
_computing_data_collection 'Bruker APEX2'
_computing_data_reduction 'Bruker SAINT'
_computing_molecular_graphics 'Bruker SHELXTL'
_computing_publication_material 'Bruker SHELXTL'
_computing_structure_refinement 'SHELXL-2014/7 (Sheldrick, 2014)'
_computing_structure_solution 'SHELXS-97 (Sheldrick 2008)'
_diffrn_ambient_temperature 150(2)
_diffrn_measured_fraction_theta_full 0.986
_diffrn_measured_fraction_theta_max 0.986
_diffrn_measurement_device_type 'Bruker APEX-II CCD'
_diffrn_measurement_method '\f and \w scans'
_diffrn_radiation_type MoK\a
_diffrn_radiation_wavelength 0.71073
_diffrn_reflns_av_R_equivalents 0.0483
_diffrn_reflns_av_unetI/netI 0.1094
_diffrn_reflns_Laue_measured_fraction_full 0.986
_diffrn_reflns_Laue_measured_fraction_max 0.986
_diffrn_reflns_limit_h_max 21
_diffrn_reflns_limit_h_min -21
_diffrn_reflns_limit_k_max 22
_diffrn_reflns_limit_k_min -22
_diffrn_reflns_limit_l_max 32
_diffrn_reflns_limit_l_min -39
_diffrn_reflns_number 64121
_diffrn_reflns_point_group_measured_fraction_full 0.986
_diffrn_reflns_point_group_measured_fraction_max 0.986
_diffrn_reflns_theta_full 24.999
_diffrn_reflns_theta_max 24.999
_diffrn_reflns_theta_min 1.237
_exptl_absorpt_coefficient_mu 6.374
_exptl_absorpt_correction_T_max 0.7452
_exptl_absorpt_correction_T_min 0.5984
_exptl_absorpt_correction_type multi-scan
_exptl_absorpt_process_details SADABS
_exptl_crystal_colour red
_exptl_crystal_density_diffrn 2.124
_exptl_crystal_description plate
_exptl_crystal_F_000 6764
_exptl_crystal_size_max 0.100
_exptl_crystal_size_mid 0.070
_exptl_crystal_size_min 0.030
_refine_diff_density_max 3.973
_refine_diff_density_min -2.658
_refine_diff_density_rms 0.251
_refine_ls_extinction_method none
_refine_ls_goodness_of_fit_ref 1.034
_refine_ls_hydrogen_treatment constr
_refine_ls_matrix_type full
_refine_ls_number_parameters 1567
_refine_ls_number_reflns 38771
_refine_ls_number_restraints 2007
_refine_ls_restrained_S_all 1.019
_refine_ls_R_factor_all 0.1390
_refine_ls_R_factor_gt 0.0770
_refine_ls_shift/su_max 0.000
_refine_ls_shift/su_mean 0.000
_refine_ls_structure_factor_coef Fsqd
_refine_ls_weighting_details 'w=1/[\s^2^(Fo^2^)+(0.1267P)^2^] where P=(Fo^2^+2Fc^2^)/3'
_refine_ls_weighting_scheme calc
_refine_ls_wR_factor_gt 0.2120
_refine_ls_wR_factor_ref 0.2383
_reflns_Friedel_coverage 0.000
_reflns_number_gt 20897
_reflns_number_total 38771
_reflns_threshold_expression 'I > 2\s(I)'
_cod_data_source_file d1nr02540f2.cif
_cod_data_source_block 2
_cod_depositor_comments 'Adding full bibliography for 1563713--1563715.cif.'
_cod_database_code 1563715
_shelx_shelxl_version_number 2014/7
_shelx_space_group_comment
; 
The symmetry employed for this shelxl refinement is uniquely defined 
by the following loop, which should always be used as a source of 
symmetry information in preference to the above space-group names. 
They are only intended as comments. 
;
_shelx_estimated_absorpt_t_min 0.568
_shelx_estimated_absorpt_t_max 0.832

loop_
_space_group_symop_operation_xyz
'x, y, z'
'-x, -y, -z'

loop_
_atom_site_label
_atom_site_type_symbol
_atom_site_fract_x
_atom_site_fract_y
_atom_site_fract_z
_atom_site_U_iso_or_equiv
_atom_site_adp_type
_atom_site_occupancy
_atom_site_site_symmetry_order
_atom_site_calc_flag
_atom_site_refinement_flags_posn
_atom_site_refinement_flags_adp
_atom_site_refinement_flags_occupancy
_atom_site_disorder_assembly
_atom_site_disorder_group
Ag1 Ag 0.41757(6) 0.28850(6) 0.18499(4) 0.0412(3) Uani 1 1 d . . . . .
Ag2 Ag 0.39216(9) 0.37411(8) 0.24870(5) 0.0660(5) Uani 1 1 d . . . . .
Ag3 Ag 0.52251(7) 0.39471(7) 0.18403(4) 0.0465(3) Uani 1 1 d . . . . .
Ag4 Ag 0.56991(7) 0.25136(6) 0.16582(4) 0.0398(3) Uani 1 1 d . . . . .
Ag5 Ag 0.48297(7) 0.14506(6) 0.22086(5) 0.0456(3) Uani 1 1 d . . . . .
Ag6 Ag 0.37676(7) 0.22197(7) 0.27361(4) 0.0475(3) Uani 1 1 d . . . . .
Ag7 Ag 0.55440(8) 0.39140(8) 0.27038(5) 0.0578(4) Uani 1 1 d . . . . .
Ag8 Ag 0.65542(7) 0.31093(7) 0.21936(4) 0.0458(3) Uani 1 1 d . . . . .
Ag9 Ag 0.62861(6) 0.16125(6) 0.23879(4) 0.0407(3) Uani 1 1 d . . . . .
Ag10 Ag 0.50754(6) 0.14201(7) 0.30496(4) 0.0441(3) Uani 1 1 d . . . . .
Ag11 Ag 0.45964(7) 0.28314(7) 0.32493(4) 0.0456(3) Uani 1 1 d . . . . .
Ag12 Ag 0.61358(7) 0.24347(7) 0.30651(4) 0.0450(3) Uani 1 1 d . . . . .
Ag13 Ag 0.37226(8) 0.44790(7) 0.16191(5) 0.0511(4) Uani 1 1 d . . . . .
Ag14 Ag 0.65742(7) 0.37663(7) 0.12761(4) 0.0452(3) Uani 1 1 d . . . . .
Ag15 Ag 0.60732(8) 0.09374(7) 0.16740(5) 0.0541(4) Uani 1 1 d . . . . .
Ag16 Ag 0.32605(6) 0.16389(7) 0.20628(5) 0.0457(3) Uani 1 1 d . . . . .
Ag17 Ag 0.41965(7) 0.44177(7) 0.31947(4) 0.0453(3) Uani 1 1 d . . . . .
Ag18 Ag 0.70786(7) 0.36114(7) 0.29213(5) 0.0541(4) Uani 1 1 d . . . . .
Ag19 Ag 0.37653(7) 0.15786(7) 0.36429(5) 0.0519(4) Uani 1 1 d . . . . .
Ag20 Ag 0.66153(6) 0.08813(7) 0.32286(4) 0.0401(3) Uani 1 1 d . . . . .
C1 C 0.2467(11) 0.5869(11) 0.2073(7) 0.092(6) Uani 1 1 d D U . . .
H1A H 0.2582 0.6312 0.1870 0.110 Uiso 1 1 calc R U . . .
H1B H 0.2433 0.5484 0.1915 0.110 Uiso 1 1 calc R U . . .
C2 C 0.1719(10) 0.6026(15) 0.2289(6) 0.125(8) Uani 1 1 d D U . . .
H2A H 0.1581 0.5582 0.2485 0.151 Uiso 1 1 calc R U . . .
H2B H 0.1739 0.6409 0.2450 0.151 Uiso 1 1 calc R U . . .
C3 C 0.1150(11) 0.6268(11) 0.1988(6) 0.162(6) Uani 1 1 d DG U . . .
C4 C 0.0800(12) 0.6970(10) 0.1930(7) 0.162(6) Uani 1 1 d G U . . .
H4 H 0.0915 0.7302 0.2089 0.194 Uiso 1 1 calc R U . . .
C5 C 0.0282(11) 0.7187(8) 0.1641(7) 0.162(6) Uani 1 1 d G U . . .
H5 H 0.0043 0.7667 0.1602 0.194 Uiso 1 1 calc R U . . .
C6 C 0.0114(10) 0.6701(11) 0.1410(6) 0.162(6) Uani 1 1 d G U . . .
H6 H -0.0240 0.6849 0.1212 0.194 Uiso 1 1 calc R U . . .
C7 C 0.0464(12) 0.5999(10) 0.1468(7) 0.162(6) Uani 1 1 d G U . . .
H7 H 0.0349 0.5667 0.1309 0.194 Uiso 1 1 calc R U . . .
C8 C 0.0982(11) 0.5782(8) 0.1757(7) 0.162(6) Uani 1 1 d DG U . . .
H8 H 0.1221 0.5302 0.1796 0.194 Uiso 1 1 calc R U . . .
C9 C 0.3318(13) 0.6316(9) 0.2669(6) 0.074(6) Uani 1 1 d . U . . .
H9A H 0.2837 0.6432 0.2817 0.089 Uiso 1 1 calc R U . . .
H9B H 0.3674 0.6131 0.2879 0.089 Uiso 1 1 calc R U . . .
C10 C 0.3578(17) 0.7053(11) 0.2385(8) 0.125(8) Uani 1 1 d D U . . .
H10A H 0.3892 0.6915 0.2147 0.150 Uiso 1 1 calc R U . . .
H10B H 0.3134 0.7342 0.2273 0.150 Uiso 1 1 calc R U . . .
C11 C 0.3982(13) 0.7551(9) 0.2556(6) 0.131(8) Uani 1 1 d DG U . . .
C12 C 0.3561(10) 0.8071(11) 0.2745(7) 0.153(10) Uani 1 1 d G U . . .
H12 H 0.3044 0.8139 0.2730 0.184 Uiso 1 1 calc R U . . .
C13 C 0.3896(14) 0.8491(9) 0.2956(6) 0.157(11) Uani 1 1 d G U . . .
H13 H 0.3608 0.8846 0.3085 0.188 Uiso 1 1 calc R U . . .
C14 C 0.4652(14) 0.8391(11) 0.2978(7) 0.174(13) Uani 1 1 d G U . . .
H14 H 0.4881 0.8678 0.3122 0.209 Uiso 1 1 calc R U . . .
C15 C 0.5073(10) 0.7871(13) 0.2789(8) 0.194(17) Uani 1 1 d G U . . .
H15 H 0.5590 0.7803 0.2804 0.233 Uiso 1 1 calc R U . . .
C16 C 0.4738(13) 0.7451(11) 0.2578(7) 0.208(19) Uani 1 1 d G U . . .
H16 H 0.5026 0.7096 0.2449 0.249 Uiso 1 1 calc R U . . .
C17 C 0.2249(9) 0.3874(11) 0.0957(6) 0.058(4) Uani 1 1 d . U . . .
H17A H 0.1767 0.4158 0.0993 0.070 Uiso 1 1 calc R U . . .
H17B H 0.2626 0.4223 0.0895 0.070 Uiso 1 1 calc R U . . .
C18 C 0.2246(11) 0.3537(12) 0.0598(6) 0.071(5) Uani 1 1 d . U . . .
H18A H 0.2735 0.3270 0.0559 0.085 Uiso 1 1 calc R U . . .
H18B H 0.2194 0.3934 0.0353 0.085 Uiso 1 1 calc R U . . .
C19 C 0.1697(9) 0.3039(10) 0.0594(5) 0.091(6) Uani 1 1 d G U . . .
C20 C 0.0956(10) 0.3290(9) 0.0616(5) 0.125(8) Uani 1 1 d G U . . .
H20 H 0.0810 0.3786 0.0625 0.151 Uiso 1 1 calc R U . . .
C21 C 0.0429(7) 0.2815(13) 0.0626(6) 0.160(11) Uani 1 1 d G U . . .
H21 H -0.0077 0.2986 0.0641 0.192 Uiso 1 1 calc R U . . .
C22 C 0.0643(11) 0.2089(12) 0.0612(5) 0.144(9) Uani 1 1 d G U . . .
H22 H 0.0283 0.1764 0.0618 0.173 Uiso 1 1 calc R U . . .
C23 C 0.1384(12) 0.1838(9) 0.0590(5) 0.147(10) Uani 1 1 d G U . . .
H23 H 0.1530 0.1342 0.0580 0.177 Uiso 1 1 calc R U . . .
C24 C 0.1911(8) 0.2313(11) 0.0580(5) 0.111(7) Uani 1 1 d G U . . .
H24 H 0.2417 0.2141 0.0565 0.133 Uiso 1 1 calc R U . . .
C25 C 0.1655(8) 0.2730(10) 0.1604(6) 0.051(4) Uani 1 1 d . U . . .
H25A H 0.1568 0.2515 0.1367 0.061 Uiso 1 1 calc R U . . .
H25B H 0.1804 0.2323 0.1829 0.061 Uiso 1 1 calc R U . . .
C26 C 0.0927(9) 0.3102(12) 0.1752(6) 0.067(5) Uani 1 1 d . U . . .
H26A H 0.1010 0.3365 0.1970 0.080 Uiso 1 1 calc R U . . .
H26B H 0.0729 0.3463 0.1519 0.080 Uiso 1 1 calc R U . . .
C27 C 0.0369(6) 0.2560(7) 0.1923(4) 0.064(4) Uani 1 1 d G U . . .
C28 C -0.0194(7) 0.2490(7) 0.1689(4) 0.074(5) Uani 1 1 d G U . . .
H28 H -0.0249 0.2804 0.1428 0.089 Uiso 1 1 calc R U . . .
C29 C -0.0674(6) 0.1963(8) 0.1837(5) 0.083(6) Uani 1 1 d G U . . .
H29 H -0.1059 0.1915 0.1677 0.099 Uiso 1 1 calc R U . . .
C30 C -0.0593(7) 0.1504(8) 0.2219(5) 0.118(9) Uani 1 1 d G U . . .
H30 H -0.0921 0.1143 0.2320 0.142 Uiso 1 1 calc R U . . .
C31 C -0.0030(9) 0.1573(10) 0.2453(4) 0.150(12) Uani 1 1 d G U . . .
H31 H 0.0025 0.1260 0.2714 0.179 Uiso 1 1 calc R U . . .
C32 C 0.0450(7) 0.2101(10) 0.2305(4) 0.124(10) Uani 1 1 d G U . . .
H32 H 0.0835 0.2149 0.2465 0.149 Uiso 1 1 calc R U . . .
C33 C 0.2105(11) 0.0294(10) 0.2910(7) 0.081(5) Uani 1 1 d D U . . .
H33A H 0.1631 0.0495 0.2796 0.097 Uiso 1 1 calc R U . . .
H33B H 0.2450 0.0157 0.2682 0.097 Uiso 1 1 calc R U . . .
C34 C 0.1994(17) -0.0373(11) 0.3249(7) 0.137(8) Uani 1 1 d D U . . .
H34A H 0.1460 -0.0368 0.3233 0.164 Uiso 1 1 calc R U . A 1
H34B H 0.2209 -0.0740 0.3084 0.164 Uiso 1 1 calc R U . A 1
C35 C 0.2031(15) -0.0855(17) 0.3657(8) 0.139(6) Uani 0.5 1 d DG U P B 1
C36 C 0.2466(16) -0.1513(18) 0.3739(10) 0.139(6) Uani 0.5 1 d DG U P B 1
H36 H 0.2903 -0.1593 0.3568 0.167 Uiso 0.5 1 calc R U P B 1
C37 C 0.226(2) -0.2053(15) 0.4071(12) 0.139(6) Uani 0.5 1 d G U P B 1
H37 H 0.2559 -0.2502 0.4127 0.167 Uiso 0.5 1 calc R U P B 1
C38 C 0.162(2) -0.1935(18) 0.4320(10) 0.139(6) Uani 0.5 1 d G U P B 1
H38 H 0.1483 -0.2304 0.4547 0.167 Uiso 0.5 1 calc R U P B 1
C39 C 0.1188(19) -0.128(2) 0.4239(9) 0.139(6) Uani 0.5 1 d G U P B 1
H39 H 0.0751 -0.1196 0.4409 0.167 Uiso 0.5 1 calc R U P B 1
C40 C 0.1392(17) -0.0737(17) 0.3907(9) 0.139(6) Uani 0.5 1 d DG U P B 1
H40 H 0.1095 -0.0287 0.3851 0.167 Uiso 0.5 1 calc R U P B 1
C35B C 0.181(2) -0.1024(18) 0.3113(15) 0.139(6) Uani 0.5 1 d DG U P B 2
C36B C 0.163(2) -0.0992(16) 0.2713(13) 0.139(6) Uani 0.5 1 d G U P B 2
H36B H 0.1644 -0.0550 0.2516 0.167 Uiso 0.5 1 calc R U P B 2
C37B C 0.143(2) -0.161(2) 0.2602(10) 0.139(6) Uani 0.5 1 d G U P B 2
H37B H 0.1303 -0.1585 0.2329 0.167 Uiso 0.5 1 calc R U P B 2
C38B C 0.141(2) -0.2254(17) 0.2891(14) 0.139(6) Uani 0.5 1 d G U P B 2
H38B H 0.1269 -0.2674 0.2815 0.167 Uiso 0.5 1 calc R U P B 2
C39B C 0.159(2) -0.2286(17) 0.3291(13) 0.139(6) Uani 0.5 1 d G U P B 2
H39B H 0.1577 -0.2728 0.3488 0.167 Uiso 0.5 1 calc R U P B 2
C40B C 0.179(2) -0.167(2) 0.3402(10) 0.139(6) Uani 0.5 1 d G U P B 2
H40B H 0.1918 -0.1692 0.3676 0.167 Uiso 0.5 1 calc R U P B 2
C41 C 0.1873(10) 0.1035(11) 0.3565(6) 0.066(5) Uani 1 1 d . U . . .
H41A H 0.1918 0.0567 0.3765 0.080 Uiso 1 1 calc R U . . .
H41B H 0.2056 0.1404 0.3691 0.080 Uiso 1 1 calc R U . . .
C42 C 0.1049(10) 0.1256(11) 0.3505(6) 0.063(4) Uani 1 1 d . U . . .
H42A H 0.0995 0.1721 0.3304 0.075 Uiso 1 1 calc R U . . .
H42B H 0.0852 0.0882 0.3389 0.075 Uiso 1 1 calc R U . . .
C43 C 0.0602(8) 0.1340(8) 0.3912(4) 0.087(3) Uani 1 1 d G U . . .
C44 C 0.0577(8) 0.1984(7) 0.4056(4) 0.087(3) Uani 1 1 d G U . . .
H44 H 0.0814 0.2381 0.3895 0.104 Uiso 1 1 calc R U . . .
C45 C 0.0206(9) 0.2047(7) 0.4436(4) 0.087(3) Uani 1 1 d G U . . .
H45 H 0.0188 0.2487 0.4534 0.104 Uiso 1 1 calc R U . . .
C46 C -0.0141(8) 0.1465(8) 0.4672(3) 0.087(3) Uani 1 1 d G U . . .
H46 H -0.0395 0.1508 0.4931 0.104 Uiso 1 1 calc R U . . .
C47 C -0.0116(8) 0.0821(7) 0.4528(4) 0.087(3) Uani 1 1 d G U . . .
H47 H -0.0353 0.0424 0.4689 0.104 Uiso 1 1 calc R U . . .
C48 C 0.0255(9) 0.0758(7) 0.4148(4) 0.087(3) Uani 1 1 d G U . . .
H48 H 0.0273 0.0318 0.4050 0.104 Uiso 1 1 calc R U . . .
C49 C 0.3158(11) 0.2695(11) 0.4548(6) 0.087(6) Uani 1 1 d D U . . .
H49A H 0.2654 0.2546 0.4614 0.104 Uiso 1 1 calc R U . . .
H49B H 0.3498 0.2249 0.4549 0.104 Uiso 1 1 calc R U . . .
C50 C 0.3339(11) 0.3066(13) 0.4887(5) 0.107(5) Uani 1 1 d D U . . .
H50A H 0.3781 0.3310 0.4765 0.129 Uiso 1 1 calc R U . C 1
H50B H 0.2938 0.3463 0.4891 0.129 Uiso 1 1 calc R U . C 1
C51 C 0.3478(17) 0.2818(16) 0.5334(6) 0.093(4) Uani 0.5 1 d DG U P D 1
C52 C 0.2979(14) 0.2321(17) 0.5513(9) 0.093(4) Uani 0.5 1 d G U P D 1
H52 H 0.2600 0.2240 0.5360 0.112 Uiso 0.5 1 calc R U P D 1
C53 C 0.3037(15) 0.1944(14) 0.5917(9) 0.093(4) Uani 0.5 1 d G U P D 1
H53 H 0.2696 0.1605 0.6040 0.112 Uiso 0.5 1 calc R U P D 1
C54 C 0.3593(17) 0.2062(15) 0.6142(6) 0.093(4) Uani 0.5 1 d G U P D 1
H54 H 0.3632 0.1804 0.6418 0.112 Uiso 0.5 1 calc R U P D 1
C55 C 0.4091(14) 0.2559(16) 0.5962(8) 0.093(4) Uani 0.5 1 d G U P D 1
H55 H 0.4471 0.2640 0.6116 0.112 Uiso 0.5 1 calc R U P D 1
C56 C 0.4034(15) 0.2936(14) 0.5558(8) 0.093(4) Uani 0.5 1 d G U P D 1
H56 H 0.4374 0.3275 0.5436 0.112 Uiso 0.5 1 calc R U P D 1
C51B C 0.2585(13) 0.3300(16) 0.5067(9) 0.093(4) Uani 0.5 1 d DG U P D 2
C52B C 0.2650(13) 0.4006(17) 0.5111(9) 0.093(4) Uani 0.5 1 d G U P D 2
H52B H 0.3091 0.4223 0.5013 0.112 Uiso 0.5 1 calc R U P D 2
C53B C 0.2068(17) 0.4394(13) 0.5297(9) 0.093(4) Uani 0.5 1 d G U P D 2
H53B H 0.2112 0.4876 0.5327 0.112 Uiso 0.5 1 calc R U P D 2
C54B C 0.1421(14) 0.4076(16) 0.5439(9) 0.093(4) Uani 0.5 1 d G U P D 2
H54B H 0.1024 0.4341 0.5567 0.112 Uiso 0.5 1 calc R U P D 2
C55B C 0.1357(12) 0.3370(17) 0.5395(9) 0.093(4) Uani 0.5 1 d G U P D 2
H55B H 0.0915 0.3153 0.5493 0.112 Uiso 0.5 1 calc R U P D 2
C56B C 0.1939(15) 0.2983(13) 0.5209(9) 0.093(4) Uani 0.5 1 d G U P D 2
H56B H 0.1895 0.2500 0.5179 0.112 Uiso 0.5 1 calc R U P D 2
C57 C 0.2716(10) 0.4136(11) 0.4035(7) 0.072(5) Uani 1 1 d . U . . .
H57A H 0.2866 0.4341 0.4261 0.087 Uiso 1 1 calc R U . . .
H57B H 0.2830 0.4472 0.3770 0.087 Uiso 1 1 calc R U . . .
C58 C 0.1828(10) 0.4058(10) 0.4101(5) 0.073(4) Uani 1 1 d D U . . .
H58A H 0.1562 0.4517 0.3964 0.088 Uiso 1 1 calc R U . E 1
H58B H 0.1719 0.3664 0.3967 0.088 Uiso 1 1 calc R U . E 1
C59 C 0.1558(12) 0.3897(10) 0.4544(5) 0.067(3) Uani 0.5 1 d DG U P F 1
C60 C 0.1526(12) 0.4315(10) 0.4846(6) 0.067(3) Uani 0.5 1 d G U P F 1
H60 H 0.1693 0.4785 0.4779 0.081 Uiso 0.5 1 calc R U P F 1
C61 C 0.1250(13) 0.4043(13) 0.5248(6) 0.067(3) Uani 0.5 1 d G U P F 1
H61 H 0.1228 0.4329 0.5454 0.081 Uiso 0.5 1 calc R U P F 1
C62 C 0.1006(13) 0.3355(13) 0.5347(5) 0.067(3) Uani 0.5 1 d G U P F 1
H62 H 0.0817 0.3169 0.5621 0.081 Uiso 0.5 1 calc R U P F 1
C63 C 0.1038(12) 0.2937(10) 0.5045(6) 0.067(3) Uani 0.5 1 d G U P F 1
H63 H 0.0871 0.2466 0.5113 0.081 Uiso 0.5 1 calc R U P F 1
C64 C 0.1314(12) 0.3209(9) 0.4643(6) 0.067(3) Uani 0.5 1 d DG U P F 1
H64 H 0.1336 0.2923 0.4437 0.081 Uiso 0.5 1 calc R U P F 1
C59B C 0.1313(14) 0.4768(9) 0.3998(8) 0.067(3) Uani 0.5 1 d G U P F 2
C60B C 0.1311(13) 0.5154(12) 0.3593(7) 0.067(3) Uani 0.5 1 d G U P F 2
H60B H 0.1519 0.4926 0.3371 0.081 Uiso 0.5 1 calc R U P F 2
C61B C 0.1006(14) 0.5872(12) 0.3511(6) 0.067(3) Uani 0.5 1 d G U P F 2
H61B H 0.1006 0.6136 0.3234 0.081 Uiso 0.5 1 calc R U P F 2
C62B C 0.0703(13) 0.6205(9) 0.3835(8) 0.067(3) Uani 0.5 1 d G U P F 2
H62B H 0.0494 0.6696 0.3779 0.081 Uiso 0.5 1 calc R U P F 2
C63B C 0.0704(13) 0.5820(12) 0.4240(7) 0.067(3) Uani 0.5 1 d G U P F 2
H63B H 0.0496 0.6047 0.4461 0.081 Uiso 0.5 1 calc R U P F 2
C64B C 0.1009(14) 0.5101(12) 0.4321(6) 0.067(3) Uani 0.5 1 d G U P F 2
H64B H 0.1010 0.4838 0.4598 0.081 Uiso 0.5 1 calc R U P F 2
C65 C 0.4610(10) 0.6026(9) 0.0851(5) 0.051(4) Uani 1 1 d . U . . .
H65A H 0.4324 0.6003 0.1123 0.061 Uiso 1 1 calc R U . . .
H65B H 0.4941 0.6414 0.0819 0.061 Uiso 1 1 calc R U . . .
C66 C 0.4091(11) 0.6230(12) 0.0520(6) 0.072(5) Uani 1 1 d . U . . .
H66A H 0.4344 0.6473 0.0258 0.086 Uiso 1 1 calc R U . . .
H66B H 0.3895 0.5792 0.0470 0.086 Uiso 1 1 calc R U . . .
C67 C 0.3489(10) 0.6731(11) 0.0665(6) 0.137(5) Uani 1 1 d G U . . .
C68 C 0.3637(8) 0.7407(12) 0.0722(7) 0.137(5) Uani 1 1 d G U . . .
H68 H 0.4114 0.7561 0.0648 0.165 Uiso 1 1 calc R U . . .
C69 C 0.3086(11) 0.7858(9) 0.0888(7) 0.137(5) Uani 1 1 d G U . . .
H69 H 0.3187 0.8320 0.0928 0.165 Uiso 1 1 calc R U . . .
C70 C 0.2388(9) 0.7634(11) 0.0997(6) 0.137(5) Uani 1 1 d G U . . .
H70 H 0.2011 0.7942 0.1111 0.165 Uiso 1 1 calc R U . . .
C71 C 0.2240(8) 0.6958(12) 0.0940(6) 0.137(5) Uani 1 1 d G U . . .
H71 H 0.1762 0.6804 0.1014 0.165 Uiso 1 1 calc R U . . .
C72 C 0.2790(11) 0.6507(9) 0.0774(6) 0.137(5) Uani 1 1 d G U . . .
H72 H 0.2689 0.6045 0.0735 0.165 Uiso 1 1 calc R U . . .
C73 C 0.5743(11) 0.5124(11) 0.0365(6) 0.066(5) Uani 1 1 d . U . . .
H73A H 0.5962 0.4618 0.0368 0.080 Uiso 1 1 calc R U . . .
H73B H 0.5421 0.5259 0.0134 0.080 Uiso 1 1 calc R U . . .
C74 C 0.6342(11) 0.5608(10) 0.0280(6) 0.066(4) Uani 1 1 d . U . . .
H74A H 0.6656 0.5457 0.0514 0.079 Uiso 1 1 calc R U . . .
H74B H 0.6642 0.5492 0.0032 0.079 Uiso 1 1 calc R U . . .
C75 C 0.6208(7) 0.6405(5) 0.0212(4) 0.054(4) Uani 1 1 d G U . . .
C76 C 0.5777(7) 0.6754(7) -0.0105(4) 0.059(4) Uani 1 1 d G U . . .
H76 H 0.5609 0.6482 -0.0282 0.070 Uiso 1 1 calc R U . . .
C77 C 0.5590(7) 0.7501(7) -0.0162(4) 0.082(6) Uani 1 1 d G U . . .
H77 H 0.5296 0.7739 -0.0379 0.098 Uiso 1 1 calc R U . . .
C78 C 0.5835(8) 0.7899(5) 0.0097(5) 0.100(7) Uani 1 1 d G U . . .
H78 H 0.5707 0.8409 0.0058 0.120 Uiso 1 1 calc R U . . .
C79 C 0.6266(8) 0.7550(8) 0.0414(5) 0.104(7) Uani 1 1 d G U . . .
H79 H 0.6433 0.7822 0.0591 0.125 Uiso 1 1 calc R U . . .
C80 C 0.6452(7) 0.6803(8) 0.0472(4) 0.080(6) Uani 1 1 d G U . . .
H80 H 0.6747 0.6565 0.0688 0.096 Uiso 1 1 calc R U . . .
C81 C 0.4782(14) -0.0684(13) 0.1680(8) 0.115(8) Uani 1 1 d D U . . .
H81A H 0.5228 -0.0700 0.1826 0.138 Uiso 1 1 calc R U . . .
H81B H 0.4441 -0.1000 0.1864 0.138 Uiso 1 1 calc R U . . .
C82 C 0.4991(18) -0.0981(10) 0.1290(8) 0.153(9) Uani 1 1 d D U . . .
H82A H 0.4542 -0.0979 0.1150 0.184 Uiso 1 1 calc R U . . .
H82B H 0.5316 -0.0653 0.1102 0.184 Uiso 1 1 calc R U . . .
C83 C 0.5364(10) -0.1717(8) 0.1360(7) 0.148(5) Uani 1 1 d DG U . . .
C84 C 0.5055(8) -0.2375(10) 0.1457(7) 0.148(5) Uani 1 1 d G U . . .
H84 H 0.4542 -0.2382 0.1445 0.177 Uiso 1 1 calc R U . . .
C85 C 0.5495(10) -0.3021(8) 0.1571(7) 0.148(5) Uani 1 1 d G U . . .
H85 H 0.5284 -0.3470 0.1637 0.177 Uiso 1 1 calc R U . . .
C86 C 0.6245(10) -0.3010(8) 0.1588(7) 0.148(5) Uani 1 1 d G U . . .
H86 H 0.6546 -0.3452 0.1666 0.177 Uiso 1 1 calc R U . . .
C87 C 0.6554(8) -0.2353(10) 0.1491(7) 0.148(5) Uani 1 1 d G U . . .
H87 H 0.7067 -0.2345 0.1502 0.177 Uiso 1 1 calc R U . . .
C88 C 0.6114(11) -0.1706(8) 0.1377(7) 0.148(5) Uani 1 1 d G U . . .
H88 H 0.6325 -0.1257 0.1310 0.177 Uiso 1 1 calc R U . . .
C89 C 0.3457(14) 0.0229(16) 0.1329(9) 0.135(9) Uani 1 1 d D U . . .
H89A H 0.3216 0.0730 0.1253 0.162 Uiso 1 1 calc R U . . .
H89B H 0.3579 0.0035 0.1072 0.162 Uiso 1 1 calc R U . . .
C90 C 0.2925(10) -0.0246(19) 0.1621(10) 0.170(9) Uani 1 1 d D U . . .
H90A H 0.3125 -0.0758 0.1629 0.204 Uiso 1 1 calc R U . . .
H90B H 0.2948 -0.0149 0.1901 0.204 Uiso 1 1 calc R U . . .
C91 C 0.2146(10) -0.0198(16) 0.1550(9) 0.205(8) Uani 1 1 d DG U . . .
C92 C 0.1722(14) 0.0451(14) 0.1579(9) 0.205(8) Uani 1 1 d G U . . .
H92 H 0.1916 0.0812 0.1687 0.245 Uiso 1 1 calc R U . . .
C93 C 0.1015(13) 0.0573(12) 0.1451(9) 0.205(8) Uani 1 1 d G U . . .
H93 H 0.0726 0.1017 0.1471 0.245 Uiso 1 1 calc R U . . .
C94 C 0.0732(10) 0.0045(16) 0.1294(9) 0.205(8) Uani 1 1 d G U . . .
H94 H 0.0249 0.0128 0.1206 0.245 Uiso 1 1 calc R U . . .
C95 C 0.1156(14) -0.0604(14) 0.1264(9) 0.205(8) Uani 1 1 d G U . . .
H95 H 0.0962 -0.0965 0.1156 0.245 Uiso 1 1 calc R U . . .
C96 C 0.1863(13) -0.0726(12) 0.1392(9) 0.205(8) Uani 1 1 d G U . . .
H96 H 0.2153 -0.1170 0.1372 0.245 Uiso 1 1 calc R U . . .
C97 C 0.4558(9) -0.0395(9) 0.4264(6) 0.048(4) Uani 1 1 d . U . . .
H97A H 0.4475 -0.0366 0.4560 0.057 Uiso 1 1 calc R U . . .
H97B H 0.4089 -0.0227 0.4136 0.057 Uiso 1 1 calc R U . . .
C98 C 0.4782(12) -0.1192(9) 0.4227(6) 0.067(5) Uani 1 1 d . U . . .
H98A H 0.4694 -0.1261 0.3949 0.081 Uiso 1 1 calc R U . . .
H98B H 0.5311 -0.1317 0.4265 0.081 Uiso 1 1 calc R U . . .
C99 C 0.4346(8) -0.1667(7) 0.4545(4) 0.064(5) Uani 1 1 d G U . . .
C100 C 0.4562(6) -0.1896(7) 0.4944(4) 0.062(5) Uani 1 1 d G U . . .
H100 H 0.4983 -0.1723 0.5020 0.075 Uiso 1 1 calc R U . . .
C101 C 0.4163(8) -0.2377(8) 0.5233(3) 0.081(6) Uani 1 1 d G U . . .
H101 H 0.4311 -0.2533 0.5506 0.098 Uiso 1 1 calc R U . . .
C102 C 0.3547(8) -0.2629(8) 0.5122(5) 0.108(9) Uani 1 1 d G U . . .
H102 H 0.3275 -0.2958 0.5319 0.130 Uiso 1 1 calc R U . . .
C103 C 0.3331(8) -0.2401(10) 0.4723(5) 0.146(14) Uani 1 1 d G U . . .
H103 H 0.2910 -0.2573 0.4647 0.176 Uiso 1 1 calc R U . . .
C104 C 0.3730(9) -0.1920(10) 0.4434(4) 0.149(15) Uani 1 1 d G U . . .
H104 H 0.3582 -0.1763 0.4161 0.178 Uiso 1 1 calc R U . . .
C105 C 0.6087(8) -0.0063(8) 0.4276(5) 0.038(3) Uani 1 1 d . U . . .
H10C H 0.6248 -0.0576 0.4260 0.046 Uiso 1 1 calc R U . . .
H10D H 0.6478 0.0235 0.4130 0.046 Uiso 1 1 calc R U . . .
C106 C 0.5999(9) 0.0006(10) 0.4733(5) 0.047(4) Uani 1 1 d . U . . .
H10E H 0.5765 0.0495 0.4759 0.056 Uiso 1 1 calc R U . . .
H10F H 0.5681 -0.0359 0.4895 0.056 Uiso 1 1 calc R U . . .
C107 C 0.6741(6) -0.0115(8) 0.4897(4) 0.058(4) Uani 1 1 d G U . . .
C108 C 0.7093(7) 0.0497(6) 0.4897(5) 0.088(7) Uani 1 1 d G U . . .
H108 H 0.6874 0.0966 0.4784 0.105 Uiso 1 1 calc R U . . .
C109 C 0.7767(8) 0.0421(8) 0.5064(5) 0.103(8) Uani 1 1 d G U . . .
H109 H 0.8008 0.0839 0.5064 0.124 Uiso 1 1 calc R U . . .
C110 C 0.8089(6) -0.0266(9) 0.5230(4) 0.086(6) Uani 1 1 d G U . . .
H110 H 0.8549 -0.0318 0.5344 0.104 Uiso 1 1 calc R U . . .
C111 C 0.7737(8) -0.0878(7) 0.5229(5) 0.105(8) Uani 1 1 d G U . . .
H111 H 0.7956 -0.1348 0.5343 0.126 Uiso 1 1 calc R U . . .
C112 C 0.7063(8) -0.0802(6) 0.5063(5) 0.098(8) Uani 1 1 d G U . . .
H112 H 0.6822 -0.1221 0.5062 0.118 Uiso 1 1 calc R U . . .
C113 C 0.5320(12) 0.5128(12) 0.3903(7) 0.088(6) Uani 1 1 d D U . . .
H11A H 0.4954 0.4768 0.3981 0.105 Uiso 1 1 calc R U . . .
H11B H 0.5641 0.5051 0.4132 0.105 Uiso 1 1 calc R U . . .
C114 C 0.4910(11) 0.5879(12) 0.3872(10) 0.146(9) Uani 1 1 d D U . . .
H11C H 0.5181 0.6179 0.4006 0.175 Uiso 1 1 calc R U . . .
H11D H 0.4890 0.6115 0.3578 0.175 Uiso 1 1 calc R U . . .
C115 C 0.4156(9) 0.5854(13) 0.4072(9) 0.174(7) Uani 1 1 d DG U . . .
C116 C 0.3555(15) 0.6047(13) 0.3836(6) 0.174(7) Uani 1 1 d DG U . . .
H116 H 0.3627 0.6139 0.3542 0.209 Uiso 1 1 calc R U . . .
C117 C 0.2850(11) 0.6106(13) 0.4029(8) 0.174(7) Uani 1 1 d G U . . .
H117 H 0.2440 0.6238 0.3868 0.209 Uiso 1 1 calc R U . . .
C118 C 0.2745(9) 0.5972(13) 0.4458(9) 0.174(7) Uani 1 1 d G U . . .
H118 H 0.2263 0.6012 0.4590 0.209 Uiso 1 1 calc R U . . .
C119 C 0.3345(15) 0.5778(13) 0.4694(6) 0.174(7) Uani 1 1 d G U . . .
H119 H 0.3273 0.5687 0.4987 0.209 Uiso 1 1 calc R U . . .
C120 C 0.4050(11) 0.5720(13) 0.4501(9) 0.174(7) Uani 1 1 d G U . . .
H120 H 0.4460 0.5587 0.4662 0.209 Uiso 1 1 calc R U . . .
C121 C 0.6696(13) 0.5444(14) 0.3339(8) 0.108(7) Uani 1 1 d D U . . .
H12A H 0.6946 0.5389 0.3066 0.129 Uiso 1 1 calc R U . . .
H12B H 0.6508 0.5963 0.3316 0.129 Uiso 1 1 calc R U . . .
C122 C 0.7274(16) 0.527(2) 0.3653(11) 0.204(11) Uani 1 1 d D U . . .
H12C H 0.7016 0.5318 0.3925 0.245 Uiso 1 1 calc R U . . .
H12D H 0.7461 0.4755 0.3672 0.245 Uiso 1 1 calc R U . . .
C123 C 0.7922(17) 0.5690(17) 0.3598(10) 0.225(8) Uani 1 1 d DG U . . .
C124 C 0.8567(19) 0.5582(10) 0.3351(10) 0.225(8) Uani 1 1 d G U . . .
H124 H 0.8686 0.5135 0.3259 0.270 Uiso 1 1 calc R U . . .
C125 C 0.9038(13) 0.6126(13) 0.3239(7) 0.225(8) Uani 1 1 d DG U . . .
H125 H 0.9478 0.6052 0.3070 0.270 Uiso 1 1 calc R U . . .
C126 C 0.8864(14) 0.6780(11) 0.3374(8) 0.225(8) Uani 1 1 d G U . . .
H126 H 0.9185 0.7152 0.3297 0.270 Uiso 1 1 calc R U . . .
C127 C 0.8219(16) 0.6889(15) 0.3621(8) 0.225(8) Uani 1 1 d G U . . .
H127 H 0.8100 0.7336 0.3713 0.270 Uiso 1 1 calc R U . . .
C128 C 0.7748(12) 0.634(2) 0.3733(8) 0.225(8) Uani 1 1 d DG U . . .
H128 H 0.7308 0.6419 0.3902 0.270 Uiso 1 1 calc R U . . .
C129 C 0.8770(9) 0.4103(11) 0.2130(6) 0.075(5) Uani 1 1 d D U . . .
H12E H 0.9029 0.3678 0.2026 0.090 Uiso 1 1 calc R U . . .
H12F H 0.9062 0.4518 0.2017 0.090 Uiso 1 1 calc R U . . .
C130 C 0.8805(14) 0.3940(14) 0.2596(7) 0.208(10) Uani 1 1 d D U . . .
H13A H 0.8432 0.4290 0.2704 0.249 Uiso 1 1 calc R U . . .
H13B H 0.8629 0.3454 0.2696 0.249 Uiso 1 1 calc R U . . .
C131 C 0.9484(12) 0.3936(10) 0.2816(7) 0.222(8) Uani 1 1 d DG U . . .
C132 C 1.0064(14) 0.3403(10) 0.2905(9) 0.222(8) Uani 1 1 d DG U . . .
H132 H 0.9994 0.2905 0.2930 0.267 Uiso 1 1 calc R U . . .
C133 C 1.0748(12) 0.3599(13) 0.2958(7) 0.222(8) Uani 1 1 d G U . . .
H133 H 1.1144 0.3235 0.3020 0.267 Uiso 1 1 calc R U . . .
C134 C 1.0851(11) 0.4327(14) 0.2922(7) 0.222(8) Uani 1 1 d G U . . .
H134 H 1.1318 0.4461 0.2959 0.267 Uiso 1 1 calc R U . . .
C135 C 1.0271(12) 0.4860(12) 0.2832(8) 0.222(8) Uani 1 1 d G U . . .
H135 H 1.0342 0.5358 0.2808 0.267 Uiso 1 1 calc R U . . .
C136 C 0.9588(10) 0.4664(10) 0.2779(6) 0.222(8) Uani 1 1 d DG U . . .
H136 H 0.9191 0.5029 0.2718 0.267 Uiso 1 1 calc R U . . .
C137 C 0.8059(10) 0.5085(9) 0.1464(6) 0.061(4) Uani 1 1 d D U . . .
H13C H 0.7634 0.5193 0.1294 0.073 Uiso 1 1 calc R U . G 1
H13D H 0.8125 0.5526 0.1569 0.073 Uiso 1 1 calc R U . G 1
C138 C 0.875(2) 0.485(2) 0.1212(13) 0.076(11) Uani 0.5 1 d D U P H 1
H13E H 0.8678 0.4461 0.1065 0.091 Uiso 0.5 1 calc R U P H 1
H13F H 0.9179 0.4711 0.1377 0.091 Uiso 0.5 1 calc R U P H 1
C139 C 0.8770(14) 0.5638(12) 0.0911(8) 0.052(6) Uani 0.5 1 d G U P H 1
C140 C 0.9442(12) 0.5700(13) 0.0679(9) 0.069(9) Uani 0.5 1 d G U P H 1
H140 H 0.9794 0.5288 0.0688 0.083 Uiso 0.5 1 calc R U P H 1
C141 C 0.9597(13) 0.6364(16) 0.0433(9) 0.086(13) Uani 0.5 1 d G U P H 1
H141 H 1.0056 0.6406 0.0275 0.103 Uiso 0.5 1 calc R U P H 1
C142 C 0.9082(17) 0.6966(13) 0.0420(11) 0.104(19) Uani 0.5 1 d G U P H 1
H142 H 0.9188 0.7420 0.0252 0.124 Uiso 0.5 1 calc R U P H 1
C143 C 0.8411(16) 0.6905(13) 0.0652(13) 0.12(3) Uani 0.5 1 d G U P H 1
H143 H 0.8058 0.7316 0.0643 0.149 Uiso 0.5 1 calc R U P H 1
C144 C 0.8255(13) 0.6241(16) 0.0897(11) 0.12(2) Uani 0.5 1 d G U P H 1
H144 H 0.7796 0.6199 0.1056 0.139 Uiso 0.5 1 calc R U P H 1
C1D8 C 0.819(2) 0.5815(13) 0.1556(8) 0.063(9) Uani 0.5 1 d D U P H 2
H1D1 H 0.7805 0.5939 0.1768 0.076 Uiso 0.5 1 calc R U P H 2
H1D2 H 0.8666 0.5750 0.1683 0.076 Uiso 0.5 1 calc R U P H 2
C1D9 C 0.8213(18) 0.6444(11) 0.1211(6) 0.073(10) Uani 0.5 1 d DG U P H 2
C1E0 C 0.8567(19) 0.6372(10) 0.0828(7) 0.070(11) Uani 0.5 1 d G U P H 2
H1E0 H 0.8762 0.5906 0.0780 0.084 Uiso 0.5 1 calc R U P H 2
C1E1 C 0.8634(18) 0.6983(14) 0.0516(6) 0.068(11) Uani 0.5 1 d G U P H 2
H1E1 H 0.8876 0.6934 0.0254 0.081 Uiso 0.5 1 calc R U P H 2
C1E2 C 0.8348(19) 0.7665(11) 0.0586(7) 0.103(17) Uani 0.5 1 d G U P H 2
H1E2 H 0.8394 0.8082 0.0373 0.123 Uiso 0.5 1 calc R U P H 2
C1E3 C 0.7994(17) 0.7736(10) 0.0969(8) 0.087(13) Uani 0.5 1 d G U P H 2
H1E3 H 0.7798 0.8203 0.1017 0.105 Uiso 0.5 1 calc R U P H 2
C1E4 C 0.7926(15) 0.7126(14) 0.1281(6) 0.068(9) Uani 0.5 1 d G U P H 2
H1E4 H 0.7684 0.7175 0.1543 0.081 Uiso 0.5 1 calc R U P H 2
C145 C 0.7826(9) 0.2665(9) 0.0617(6) 0.058(4) Uani 1 1 d D U . . .
H14A H 0.7796 0.2810 0.0314 0.070 Uiso 1 1 calc R U . I 1
H14B H 0.7835 0.3107 0.0731 0.070 Uiso 1 1 calc R U . I 1
C146 C 0.8515(15) 0.2140(16) 0.0715(8) 0.064(6) Uani 0.5 1 d D U P J 1
H14C H 0.8923 0.2422 0.0740 0.077 Uiso 0.5 1 calc R U P J 1
H14D H 0.8418 0.1810 0.0984 0.077 Uiso 0.5 1 calc R U P J 1
C147 C 0.8736(13) 0.1705(12) 0.0395(7) 0.063(3) Uani 0.5 1 d DG U P J 1
C148 C 0.8948(13) 0.2072(9) 0.0000(8) 0.063(3) Uani 0.5 1 d G U P J 1
H148 H 0.8882 0.2588 -0.0065 0.075 Uiso 0.5 1 calc R U P J 1
C149 C 0.9255(13) 0.1684(12) -0.0300(6) 0.063(3) Uani 0.5 1 d G U P J 1
H149 H 0.9399 0.1935 -0.0570 0.075 Uiso 0.5 1 calc R U P J 1
C150 C 0.9351(13) 0.0929(12) -0.0204(7) 0.063(3) Uani 0.5 1 d G U P J 1
H150 H 0.9560 0.0664 -0.0409 0.075 Uiso 0.5 1 calc R U P J 1
C151 C 0.9139(13) 0.0562(9) 0.0191(8) 0.063(3) Uani 0.5 1 d G U P J 1
H151 H 0.9205 0.0046 0.0256 0.075 Uiso 0.5 1 calc R U P J 1
C152 C 0.8832(13) 0.0950(12) 0.0491(6) 0.063(3) Uani 0.5 1 d G U P J 1
H152 H 0.8688 0.0699 0.0761 0.075 Uiso 0.5 1 calc R U P J 1
C1E6 C 0.7790(17) 0.3227(17) 0.0207(9) 0.067(7) Uani 0.5 1 d D U P J 2
H1E5 H 0.7794 0.2948 -0.0016 0.081 Uiso 0.5 1 calc R U P J 2
H1E6 H 0.7301 0.3508 0.0219 0.081 Uiso 0.5 1 calc R U P J 2
C1E7 C 0.8333(11) 0.3767(12) 0.0063(8) 0.063(3) Uani 0.5 1 d DG U P J 2
C1E8 C 0.8777(13) 0.3534(10) -0.0259(8) 0.063(3) Uani 0.5 1 d G U P J 2
H1E8 H 0.8698 0.3097 -0.0341 0.075 Uiso 0.5 1 calc R U P J 2
C1E9 C 0.9338(12) 0.3939(13) -0.0462(7) 0.063(3) Uani 0.5 1 d G U P J 2
H1E9 H 0.9642 0.3780 -0.0682 0.075 Uiso 0.5 1 calc R U P J 2
C1F0 C 0.9454(11) 0.4578(12) -0.0342(7) 0.063(3) Uani 0.5 1 d G U P J 2
H1F0 H 0.9837 0.4855 -0.0481 0.075 Uiso 0.5 1 calc R U P J 2
C1F1 C 0.9009(13) 0.4811(10) -0.0020(8) 0.063(3) Uani 0.5 1 d G U P J 2
H1F1 H 0.9088 0.5248 0.0061 0.075 Uiso 0.5 1 calc R U P J 2
C1F2 C 0.8448(12) 0.4406(12) 0.0182(7) 0.063(3) Uani 0.5 1 d G U P J 2
H1F2 H 0.8144 0.4565 0.0402 0.075 Uiso 0.5 1 calc R U P J 2
C153 C 0.6929(12) 0.1500(11) 0.0562(7) 0.075(5) Uani 1 1 d D U . . .
H15A H 0.7414 0.1214 0.0551 0.091 Uiso 1 1 calc R U . K 1
H15B H 0.6591 0.1167 0.0735 0.091 Uiso 1 1 calc R U . K 1
C154 C 0.668(3) 0.1622(13) 0.0126(9) 0.085(8) Uani 0.5 1 d D U P L 1
H15C H 0.6192 0.1898 0.0120 0.102 Uiso 0.5 1 calc R U P L 1
H15D H 0.7027 0.1925 -0.0065 0.102 Uiso 0.5 1 calc R U P L 1
C155 C 0.665(2) 0.0950(15) -0.0028(12) 0.116(5) Uani 0.5 1 d DG U P L 1
C156 C 0.6057(17) 0.0534(18) 0.0076(11) 0.116(5) Uani 0.5 1 d DG U P L 1
H156 H 0.5653 0.0679 0.0254 0.139 Uiso 0.5 1 calc R U P L 1
C157 C 0.6056(17) -0.0095(17) -0.0080(12) 0.116(5) Uani 0.5 1 d G U P L 1
H157 H 0.5652 -0.0380 -0.0009 0.139 Uiso 0.5 1 calc R U P L 1
C158 C 0.665(2) -0.0308(15) -0.0340(11) 0.116(5) Uani 0.5 1 d G U P L 1
H158 H 0.6645 -0.0738 -0.0447 0.139 Uiso 0.5 1 calc R U P L 1
C159 C 0.7237(17) 0.0108(18) -0.0445(10) 0.116(5) Uani 0.5 1 d G U P L 1
H159 H 0.7640 -0.0037 -0.0622 0.139 Uiso 0.5 1 calc R U P L 1
C160 C 0.7238(18) 0.0737(17) -0.0289(12) 0.116(5) Uani 0.5 1 d DG U P L 1
H160 H 0.7642 0.1022 -0.0360 0.139 Uiso 0.5 1 calc R U P L 1
C1F4 C 0.7649(16) 0.1018(18) 0.0503(18) 0.107(10) Uani 0.5 1 d D U P L 2
H1F3 H 0.7967 0.1309 0.0288 0.128 Uiso 0.5 1 calc R U P L 2
H1F4 H 0.7891 0.0939 0.0764 0.128 Uiso 0.5 1 calc R U P L 2
C1F5 C 0.766(2) 0.0304(16) 0.0391(11) 0.116(5) Uani 0.5 1 d DG U P L 2
C1F6 C 0.7207(19) -0.0230(18) 0.0578(9) 0.116(5) Uani 0.5 1 d DG U P L 2
H1F6 H 0.6957 -0.0212 0.0841 0.139 Uiso 0.5 1 calc R U P L 2
C1F7 C 0.7118(18) -0.0789(16) 0.0378(11) 0.116(5) Uani 0.5 1 d G U P L 2
H1F7 H 0.6807 -0.1154 0.0505 0.139 Uiso 0.5 1 calc R U P L 2
C1F8 C 0.748(2) -0.0815(16) -0.0008(11) 0.116(5) Uani 0.5 1 d G U P L 2
H1F8 H 0.7424 -0.1197 -0.0144 0.139 Uiso 0.5 1 calc R U P L 2
C1F9 C 0.7939(19) -0.0281(19) -0.0194(9) 0.116(5) Uani 0.5 1 d G U P L 2
H1F9 H 0.8190 -0.0299 -0.0458 0.139 Uiso 0.5 1 calc R U P L 2
C1G0 C 0.8028(18) 0.0278(16) 0.0006(12) 0.116(5) Uani 0.5 1 d G U P L 2
H1G0 H 0.8339 0.0643 -0.0122 0.139 Uiso 0.5 1 calc R U P L 2
C161 C 0.7717(10) -0.0383(10) 0.1979(6) 0.056(4) Uani 1 1 d D U . . .
H16A H 0.7669 0.0052 0.1755 0.068 Uiso 1 1 calc R U . M 1
H16B H 0.8240 -0.0475 0.2038 0.068 Uiso 1 1 calc R U . M 1
C162 C 0.7508(19) -0.1025(16) 0.1826(8) 0.069(5) Uani 0.5 1 d D U P N 1
H16C H 0.7661 -0.1479 0.2020 0.082 Uiso 0.5 1 calc R U P N 1
H16D H 0.6967 -0.0989 0.1823 0.082 Uiso 0.5 1 calc R U P N 1
C163 C 0.7849(19) -0.1064(19) 0.1408(7) 0.098(4) Uani 0.5 1 d DG U P N 1
C164 C 0.8482(18) -0.1516(17) 0.1338(8) 0.098(4) Uani 0.5 1 d DG U P N 1
H164 H 0.8717 -0.1810 0.1565 0.118 Uiso 0.5 1 calc R U P N 1
C165 C 0.8770(15) -0.1537(17) 0.0936(10) 0.098(4) Uani 0.5 1 d G U P N 1
H165 H 0.9202 -0.1846 0.0888 0.118 Uiso 0.5 1 calc R U P N 1
C166 C 0.8426(18) -0.1107(18) 0.0604(7) 0.098(4) Uani 0.5 1 d G U P N 1
H166 H 0.8623 -0.1121 0.0329 0.118 Uiso 0.5 1 calc R U P N 1
C167 C 0.7793(18) -0.0654(17) 0.0674(8) 0.098(4) Uani 0.5 1 d G U P N 1
H167 H 0.7558 -0.0360 0.0447 0.118 Uiso 0.5 1 calc R U P N 1
C168 C 0.7505(15) -0.0633(17) 0.1076(10) 0.098(4) Uani 0.5 1 d DG U P N 1
H168 H 0.7073 -0.0324 0.1124 0.118 Uiso 0.5 1 calc R U P N 1
C1G2 C 0.860(2) -0.043(2) 0.1998(8) 0.069(5) Uani 0.5 1 d D U P N 2
H1G1 H 0.8729 -0.0034 0.2128 0.082 Uiso 0.5 1 calc R U P N 2
H1G2 H 0.8786 -0.0900 0.2165 0.082 Uiso 0.5 1 calc R U P N 2
C1G3 C 0.8948(18) -0.0347(18) 0.1572(7) 0.098(4) Uani 0.5 1 d DG U P N 2
C1G4 C 0.9173(18) 0.0318(15) 0.1364(9) 0.098(4) Uani 0.5 1 d G U P N 2
H1G4 H 0.9102 0.0725 0.1496 0.118 Uiso 0.5 1 calc R U P N 2
C1G5 C 0.9503(18) 0.0388(14) 0.0963(9) 0.098(4) Uani 0.5 1 d G U P N 2
H1G5 H 0.9657 0.0843 0.0821 0.118 Uiso 0.5 1 calc R U P N 2
C1G6 C 0.9607(17) -0.0208(18) 0.0770(7) 0.098(4) Uani 0.5 1 d G U P N 2
H1G6 H 0.9832 -0.0160 0.0496 0.118 Uiso 0.5 1 calc R U P N 2
C1G7 C 0.9381(18) -0.0873(15) 0.0978(9) 0.098(4) Uani 0.5 1 d G U P N 2
H1G7 H 0.9453 -0.1280 0.0846 0.118 Uiso 0.5 1 calc R U P N 2
C1G8 C 0.9052(18) -0.0942(14) 0.1379(9) 0.098(4) Uani 0.5 1 d G U P N 2
H1G8 H 0.8898 -0.1397 0.1521 0.118 Uiso 0.5 1 calc R U P N 2
C169 C 0.7311(9) -0.0908(9) 0.2883(5) 0.060(4) Uani 1 1 d D U . . .
H16E H 0.6967 -0.0801 0.3117 0.071 Uiso 1 1 calc R U . O 1
H16F H 0.7190 -0.1366 0.2816 0.071 Uiso 1 1 calc R U . O 1
C170 C 0.8095(10) -0.1020(18) 0.3017(8) 0.061(6) Uani 0.5 1 d D U P P 1
H17C H 0.8172 -0.0558 0.3094 0.074 Uiso 0.5 1 calc R U P P 1
H17D H 0.8077 -0.1386 0.3278 0.074 Uiso 0.5 1 calc R U P P 1
C171 C 0.8787(14) -0.1232(13) 0.2784(9) 0.101(5) Uani 0.5 1 d DG U P P 1
C172 C 0.8960(11) -0.1886(11) 0.2649(10) 0.101(5) Uani 0.5 1 d DG U P P 1
H172 H 0.8675 -0.2281 0.2756 0.121 Uiso 0.5 1 calc R U P P 1
C173 C 0.9549(13) -0.1961(13) 0.2358(10) 0.101(5) Uani 0.5 1 d G U P P 1
H173 H 0.9667 -0.2408 0.2266 0.121 Uiso 0.5 1 calc R U P P 1
C174 C 0.9966(14) -0.1382(16) 0.2202(9) 0.101(5) Uani 0.5 1 d G U P P 1
H174 H 1.0369 -0.1434 0.2003 0.121 Uiso 0.5 1 calc R U P P 1
C175 C 0.9794(16) -0.0729(14) 0.2336(10) 0.101(5) Uani 0.5 1 d G U P P 1
H175 H 1.0079 -0.0333 0.2230 0.121 Uiso 0.5 1 calc R U P P 1
C176 C 0.9204(18) -0.0654(12) 0.2627(10) 0.101(5) Uani 0.5 1 d DG U P P 1
H176 H 0.9086 -0.0207 0.2720 0.121 Uiso 0.5 1 calc R U P P 1
C1H0 C 0.723(2) -0.1669(13) 0.2804(10) 0.080(7) Uani 0.5 1 d D U P P 2
H1H1 H 0.6992 -0.1619 0.2543 0.096 Uiso 0.5 1 calc R U P P 2
H1H2 H 0.7717 -0.1938 0.2774 0.096 Uiso 0.5 1 calc R U P P 2
C1H1 C 0.6777(18) -0.2085(16) 0.3146(9) 0.101(5) Uani 0.5 1 d DG U P P 2
C1H2 C 0.6018(18) -0.2076(16) 0.3178(9) 0.101(5) Uani 0.5 1 d G U P P 2
H1H3 H 0.5746 -0.1825 0.2954 0.121 Uiso 0.5 1 calc R U P P 2
C1H3 C 0.5655(13) -0.2433(17) 0.3538(11) 0.101(5) Uani 0.5 1 d G U P P 2
H1H4 H 0.5136 -0.2427 0.3560 0.121 Uiso 0.5 1 calc R U P P 2
C1H4 C 0.6053(18) -0.2800(16) 0.3866(8) 0.101(5) Uani 0.5 1 d G U P P 2
H1H5 H 0.5805 -0.3045 0.4112 0.121 Uiso 0.5 1 calc R U P P 2
C1H5 C 0.6812(18) -0.2810(16) 0.3834(9) 0.101(5) Uani 0.5 1 d G U P P 2
H1H6 H 0.7084 -0.3060 0.4058 0.121 Uiso 0.5 1 calc R U P P 2
C1H6 C 0.7175(13) -0.2452(17) 0.3474(11) 0.101(5) Uani 0.5 1 d G U P P 2
H1H7 H 0.7694 -0.2458 0.3452 0.121 Uiso 0.5 1 calc R U P P 2
C177 C 0.8451(10) 0.1075(10) 0.3516(7) 0.090(6) Uani 1 1 d D U . . .
H17E H 0.8302 0.0862 0.3292 0.108 Uiso 1 1 calc R U . . .
H17F H 0.8968 0.1178 0.3441 0.108 Uiso 1 1 calc R U . . .
C178 C 0.8442(18) 0.0485(11) 0.3906(8) 0.174(12) Uani 1 1 d D U . . .
H17G H 0.8679 0.0643 0.4123 0.208 Uiso 1 1 calc R U . . .
H17H H 0.7929 0.0406 0.4010 0.208 Uiso 1 1 calc R U . . .
C179 C 0.8841(17) -0.0206(10) 0.3817(10) 0.253(10) Uani 1 1 d DG U . . .
C180 C 0.9378(17) -0.0351(12) 0.3510(9) 0.253(10) Uani 1 1 d G U . . .
H180 H 0.9532 0.0034 0.3297 0.304 Uiso 1 1 calc R U . . .
C181 C 0.9689(15) -0.1060(15) 0.3514(8) 0.253(10) Uani 1 1 d G U . . .
H181 H 1.0056 -0.1159 0.3304 0.304 Uiso 1 1 calc R U . . .
C182 C 0.9462(16) -0.1623(10) 0.3825(10) 0.253(10) Uani 1 1 d G U . . .
H182 H 0.9675 -0.2107 0.3828 0.304 Uiso 1 1 calc R U . . .
C183 C 0.8925(16) -0.1478(12) 0.4132(9) 0.253(10) Uani 1 1 d G U . . .
H183 H 0.8771 -0.1863 0.4345 0.304 Uiso 1 1 calc R U . . .
C184 C 0.8614(15) -0.0770(15) 0.4128(8) 0.253(10) Uani 1 1 d G U . . .
H184 H 0.8247 -0.0671 0.4338 0.304 Uiso 1 1 calc R U . . .
C185 C 0.8339(14) 0.2346(11) 0.3862(9) 0.113(8) Uani 1 1 d D U . . .
H18C H 0.8192 0.2092 0.4146 0.135 Uiso 1 1 calc R U . . .
H18D H 0.8877 0.2243 0.3816 0.135 Uiso 1 1 calc R U . . .
C186 C 0.8172(14) 0.3151(11) 0.3846(9) 0.141(8) Uani 1 1 d D U . . .
H18E H 0.8260 0.3428 0.3561 0.170 Uiso 1 1 calc R U . . .
H18F H 0.7656 0.3269 0.3948 0.170 Uiso 1 1 calc R U . . .
C187 C 0.8685(11) 0.3314(11) 0.4121(8) 0.178(7) Uani 1 1 d DG U . . .
C188 C 0.8549(10) 0.3160(11) 0.4548(8) 0.178(7) Uani 1 1 d G U . . .
H188 H 0.8225 0.2807 0.4675 0.214 Uiso 1 1 calc R U . . .
C189 C 0.8887(12) 0.3522(13) 0.4791(6) 0.178(7) Uani 1 1 d G U . . .
H189 H 0.8795 0.3417 0.5083 0.214 Uiso 1 1 calc R U . . .
C190 C 0.9362(11) 0.4038(12) 0.4605(8) 0.178(7) Uani 1 1 d G U . . .
H190 H 0.9593 0.4286 0.4771 0.214 Uiso 1 1 calc R U . . .
C191 C 0.9498(10) 0.4193(11) 0.4178(8) 0.178(7) Uani 1 1 d G U . . .
H191 H 0.9822 0.4545 0.4051 0.214 Uiso 1 1 calc R U . . .
C192 C 0.9159(12) 0.3830(13) 0.3935(6) 0.178(7) Uani 1 1 d DG U . . .
H192 H 0.9252 0.3936 0.3643 0.214 Uiso 1 1 calc R U . . .
P1 P 0.3230(3) 0.5589(2) 0.23870(16) 0.0561(14) Uani 1 1 d . U . . .
P2 P 0.2422(2) 0.3265(2) 0.14471(16) 0.0460(11) Uani 1 1 d . U . . .
P3 P 0.2455(2) 0.0937(3) 0.31168(17) 0.0527(13) Uani 1 1 d D U . . .
P4 P 0.3217(3) 0.3259(3) 0.40291(17) 0.0623(15) Uani 1 1 d . U . . .
P5 P 0.5176(3) 0.5147(2) 0.08522(15) 0.0472(11) Uani 1 1 d . U . . .
P6 P 0.4343(4) 0.0256(3) 0.1581(3) 0.100(3) Uani 1 1 d . U . . .
P7 P 0.5261(2) 0.0216(2) 0.40103(14) 0.0390(10) Uani 1 1 d . U . . .
P8 P 0.5902(3) 0.4908(3) 0.34335(18) 0.0609(14) Uani 1 1 d . U . . .
P9 P 0.7913(2) 0.4309(3) 0.18999(16) 0.0504(12) Uani 1 1 d . U . . .
P10 P 0.7024(3) 0.2159(2) 0.08626(15) 0.0468(11) Uani 1 1 d . U . . .
P11 P 0.7176(2) -0.0182(2) 0.24392(14) 0.0372(10) Uani 1 1 d . U . . .
P12 P 0.7914(3) 0.1937(3) 0.3500(2) 0.0717(18) Uani 1 1 d . U . . .
Pt1 Pt 0.51455(3) 0.26977(3) 0.24543(2) 0.03245(15) Uani 1 1 d . . . . .
Se1 Se 0.29618(9) 0.46187(9) 0.28470(6) 0.0463(4) Uani 1 1 d . . . . .
Se2 Se 0.42084(12) 0.54188(9) 0.19864(6) 0.0570(5) Uani 1 1 d . . . . .
Se3 Se 0.25311(10) 0.38792(10) 0.19232(7) 0.0557(5) Uani 1 1 d . . . . .
Se4 Se 0.33778(9) 0.24998(9) 0.13320(6) 0.0435(4) Uani 1 1 d . . . . .
Se5 Se 0.23847(8) 0.19929(9) 0.26871(6) 0.0446(4) Uani 1 1 d . . . . .
Se6 Se 0.35609(10) 0.05302(10) 0.32826(7) 0.0605(6) Uani 1 1 d . . . . .
Se7 Se 0.28134(10) 0.27205(10) 0.35980(9) 0.0726(7) Uani 1 1 d . . . . .
Se8 Se 0.43698(10) 0.34801(10) 0.38901(6) 0.0474(4) Uani 1 1 d . . . . .
Se9 Se 0.44489(12) 0.43007(10) 0.09303(6) 0.0602(5) Uani 1 1 d . . . . .
Se10 Se 0.59003(10) 0.50264(8) 0.13508(6) 0.0435(4) Uani 1 1 d . . . . .
Se11 Se 0.40308(10) 0.03787(10) 0.22069(9) 0.0808(8) Uani 1 1 d . . . . .
Se12 Se 0.49877(15) 0.10958(17) 0.12117(8) 0.0985(10) Uani 1 1 d . . . . .
Se13 Se 0.48886(9) 0.13288(9) 0.40815(6) 0.0454(4) Uani 1 1 d . . . . .
Se14 Se 0.55285(8) 0.00566(8) 0.33771(5) 0.0378(4) Uani 1 1 d . . . . .
Se15 Se 0.52711(10) 0.52184(9) 0.28896(6) 0.0506(5) Uani 1 1 d . . . . .
Se16 Se 0.62672(10) 0.37609(11) 0.35979(7) 0.0567(5) Uani 1 1 d . . . . .
Se17 Se 0.77369(9) 0.33249(9) 0.16774(6) 0.0442(4) Uani 1 1 d . . . . .
Se18 Se 0.69996(10) 0.46962(10) 0.22967(7) 0.0549(5) Uani 1 1 d . . . . .
Se19 Se 0.72677(11) 0.16014(10) 0.14800(6) 0.0583(5) Uani 1 1 d . . . . .
Se20 Se 0.60481(9) 0.29479(9) 0.08481(5) 0.0429(4) Uani 1 1 d . . . . .
Se21 Se 0.75294(8) 0.08048(9) 0.25781(5) 0.0391(4) Uani 1 1 d . . . . .
Se22 Se 0.60269(9) -0.00983(9) 0.23297(6) 0.0455(4) Uani 1 1 d . . . . .
Se23 Se 0.80296(10) 0.25124(11) 0.28753(9) 0.0739(7) Uani 1 1 d . . . . .
Se24 Se 0.67839(11) 0.17398(10) 0.37378(6) 0.0543(5) Uani 1 1 d . . . . .

loop_
_atom_site_aniso_label
_atom_site_aniso_U_11
_atom_site_aniso_U_22
_atom_site_aniso_U_33
_atom_site_aniso_U_23
_atom_site_aniso_U_13
_atom_site_aniso_U_12
Ag1 0.0413(7) 0.0325(6) 0.0531(8) -0.0068(6) -0.0182(6) -0.0070(5)
Ag2 0.0909(12) 0.0431(8) 0.0571(10) -0.0102(7) -0.0069(9) 0.0239(8)
Ag3 0.0472(7) 0.0325(7) 0.0557(9) 0.0007(6) -0.0021(7) -0.0057(5)
Ag4 0.0462(7) 0.0336(6) 0.0395(7) -0.0078(6) -0.0031(6) -0.0030(5)
Ag5 0.0397(7) 0.0315(6) 0.0673(9) -0.0062(6) -0.0140(7) -0.0092(5)
Ag6 0.0340(7) 0.0492(8) 0.0592(9) -0.0034(7) -0.0083(6) -0.0120(6)
Ag7 0.0526(8) 0.0506(8) 0.0786(11) -0.0296(8) -0.0046(8) -0.0100(7)
Ag8 0.0386(7) 0.0433(7) 0.0577(9) -0.0110(6) -0.0014(6) -0.0134(6)
Ag9 0.0398(7) 0.0336(6) 0.0492(8) -0.0086(6) -0.0095(6) 0.0008(5)
Ag10 0.0366(7) 0.0355(7) 0.0550(9) 0.0047(6) -0.0079(6) -0.0028(5)
Ag11 0.0456(7) 0.0455(7) 0.0476(8) -0.0126(6) -0.0020(6) -0.0080(6)
Ag12 0.0425(7) 0.0385(7) 0.0561(9) -0.0060(6) -0.0179(7) -0.0058(5)
Ag13 0.0633(9) 0.0313(7) 0.0639(10) -0.0107(6) -0.0286(8) -0.0033(6)
Ag14 0.0493(8) 0.0329(7) 0.0530(9) -0.0081(6) 0.0000(7) -0.0066(6)
Ag15 0.0727(9) 0.0381(7) 0.0542(9) -0.0158(6) -0.0228(8) 0.0113(7)
Ag16 0.0351(7) 0.0351(7) 0.0702(10) -0.0139(6) -0.0104(7) -0.0052(5)
Ag17 0.0424(7) 0.0428(7) 0.0516(8) -0.0088(6) -0.0102(6) -0.0033(6)
Ag18 0.0387(7) 0.0478(8) 0.0813(11) -0.0231(8) -0.0021(7) -0.0110(6)
Ag19 0.0355(7) 0.0448(8) 0.0652(10) 0.0086(7) -0.0019(7) 0.0009(6)
Ag20 0.0368(7) 0.0385(7) 0.0442(8) -0.0045(6) -0.0064(6) -0.0040(5)
C1 0.123(10) 0.053(12) 0.115(14) -0.039(10) -0.092(10) 0.036(8)
C2 0.118(10) 0.099(16) 0.171(16) -0.050(12) -0.083(11) 0.044(9)
C3 0.158(10) 0.108(10) 0.231(15) -0.026(10) -0.134(10) 0.027(8)
C4 0.158(10) 0.108(10) 0.231(15) -0.026(10) -0.134(10) 0.027(8)
C5 0.158(10) 0.108(10) 0.231(15) -0.026(10) -0.134(10) 0.027(8)
C6 0.158(10) 0.108(10) 0.231(15) -0.026(10) -0.134(10) 0.027(8)
C7 0.158(10) 0.108(10) 0.231(15) -0.026(10) -0.134(10) 0.027(8)
C8 0.158(10) 0.108(10) 0.231(15) -0.026(10) -0.134(10) 0.027(8)
C9 0.133(15) 0.026(7) 0.075(11) -0.025(7) -0.070(10) 0.025(7)
C10 0.23(2) 0.048(8) 0.104(14) -0.013(8) -0.064(14) -0.017(11)
C11 0.235(18) 0.050(10) 0.119(17) -0.015(10) -0.076(14) -0.015(11)
C12 0.248(19) 0.069(14) 0.16(2) -0.043(16) -0.081(16) -0.008(13)
C13 0.26(2) 0.061(14) 0.17(2) -0.045(17) -0.08(2) -0.011(16)
C14 0.26(2) 0.10(2) 0.19(3) -0.06(2) -0.08(2) -0.018(16)
C15 0.25(2) 0.14(3) 0.24(4) -0.11(3) -0.085(18) -0.019(14)
C16 0.239(18) 0.16(3) 0.28(4) -0.13(3) -0.097(15) -0.006(12)
C17 0.036(9) 0.078(9) 0.063(7) -0.007(6) -0.021(6) -0.010(7)
C18 0.060(9) 0.101(11) 0.055(8) -0.009(8) -0.014(7) -0.025(8)
C19 0.097(10) 0.152(12) 0.040(11) -0.023(10) 0.000(9) -0.069(9)
C20 0.098(10) 0.217(17) 0.089(19) -0.068(14) -0.010(10) -0.059(10)
C21 0.134(12) 0.251(19) 0.13(3) -0.084(17) -0.007(12) -0.093(12)
C22 0.160(15) 0.239(19) 0.065(17) -0.063(16) 0.004(14) -0.096(12)
C23 0.163(14) 0.199(15) 0.10(2) -0.047(13) 0.011(15) -0.100(12)
C24 0.135(13) 0.152(13) 0.058(15) -0.028(10) 0.002(11) -0.065(10)
C25 0.034(6) 0.064(9) 0.060(10) -0.027(7) -0.005(6) -0.003(5)
C26 0.034(6) 0.113(11) 0.065(11) -0.048(8) -0.006(6) 0.004(6)
C27 0.031(6) 0.112(11) 0.058(9) -0.049(7) 0.006(6) 0.004(6)
C28 0.056(8) 0.098(12) 0.076(10) -0.034(9) -0.014(8) -0.003(8)
C29 0.054(9) 0.096(13) 0.103(13) -0.036(9) -0.005(9) 0.002(8)
C30 0.050(11) 0.169(17) 0.123(14) 0.012(12) -0.013(10) -0.023(12)
C31 0.076(15) 0.23(2) 0.125(14) 0.030(14) -0.023(12) -0.064(16)
C32 0.052(11) 0.218(19) 0.095(11) 0.014(12) -0.024(10) -0.045(13)
C33 0.057(11) 0.074(8) 0.118(10) -0.024(7) -0.005(8) -0.024(8)
C34 0.147(18) 0.100(8) 0.159(11) -0.006(7) 0.000(10) -0.039(9)
C35 0.147(9) 0.108(7) 0.159(9) -0.012(7) -0.001(8) -0.033(7)
C36 0.147(9) 0.108(7) 0.159(9) -0.012(7) -0.001(8) -0.033(7)
C37 0.147(9) 0.108(7) 0.159(9) -0.012(7) -0.001(8) -0.033(7)
C38 0.147(9) 0.108(7) 0.159(9) -0.012(7) -0.001(8) -0.033(7)
C39 0.147(9) 0.108(7) 0.159(9) -0.012(7) -0.001(8) -0.033(7)
C40 0.147(9) 0.108(7) 0.159(9) -0.012(7) -0.001(8) -0.033(7)
C35B 0.147(9) 0.108(7) 0.159(9) -0.012(7) -0.001(8) -0.033(7)
C36B 0.147(9) 0.108(7) 0.159(9) -0.012(7) -0.001(8) -0.033(7)
C37B 0.147(9) 0.108(7) 0.159(9) -0.012(7) -0.001(8) -0.033(7)
C38B 0.147(9) 0.108(7) 0.159(9) -0.012(7) -0.001(8) -0.033(7)
C39B 0.147(9) 0.108(7) 0.159(9) -0.012(7) -0.001(8) -0.033(7)
C40B 0.147(9) 0.108(7) 0.159(9) -0.012(7) -0.001(8) -0.033(7)
C41 0.054(7) 0.066(11) 0.077(9) -0.001(8) -0.008(6) -0.016(7)
C42 0.056(7) 0.071(11) 0.060(8) -0.007(7) -0.005(6) -0.010(7)
C43 0.100(7) 0.088(7) 0.066(6) -0.010(5) 0.012(5) -0.007(6)
C44 0.100(7) 0.088(7) 0.066(6) -0.010(5) 0.012(5) -0.007(6)
C45 0.100(7) 0.088(7) 0.066(6) -0.010(5) 0.012(5) -0.007(6)
C46 0.100(7) 0.088(7) 0.066(6) -0.010(5) 0.012(5) -0.007(6)
C47 0.100(7) 0.088(7) 0.066(6) -0.010(5) 0.012(5) -0.007(6)
C48 0.100(7) 0.088(7) 0.066(6) -0.010(5) 0.012(5) -0.007(6)
C49 0.070(12) 0.089(10) 0.069(7) 0.023(6) 0.016(7) 0.039(8)
C50 0.099(10) 0.117(12) 0.078(8) 0.009(7) 0.009(7) 0.037(8)
C51 0.092(9) 0.091(9) 0.076(7) 0.003(6) 0.012(7) 0.025(7)
C52 0.092(9) 0.091(9) 0.076(7) 0.003(6) 0.012(7) 0.025(7)
C53 0.092(9) 0.091(9) 0.076(7) 0.003(6) 0.012(7) 0.025(7)
C54 0.092(9) 0.091(9) 0.076(7) 0.003(6) 0.012(7) 0.025(7)
C55 0.092(9) 0.091(9) 0.076(7) 0.003(6) 0.012(7) 0.025(7)
C56 0.092(9) 0.091(9) 0.076(7) 0.003(6) 0.012(7) 0.025(7)
C51B 0.092(9) 0.091(9) 0.076(7) 0.003(6) 0.012(7) 0.025(7)
C52B 0.092(9) 0.091(9) 0.076(7) 0.003(6) 0.012(7) 0.025(7)
C53B 0.092(9) 0.091(9) 0.076(7) 0.003(6) 0.012(7) 0.025(7)
C54B 0.092(9) 0.091(9) 0.076(7) 0.003(6) 0.012(7) 0.025(7)
C55B 0.092(9) 0.091(9) 0.076(7) 0.003(6) 0.012(7) 0.025(7)
C56B 0.092(9) 0.091(9) 0.076(7) 0.003(6) 0.012(7) 0.025(7)
C57 0.068(8) 0.070(8) 0.065(11) -0.001(7) -0.008(7) 0.032(6)
C58 0.067(7) 0.070(8) 0.076(8) -0.024(7) -0.009(6) 0.039(6)
C59 0.064(6) 0.065(7) 0.074(7) -0.031(6) -0.016(6) 0.032(5)
C60 0.064(6) 0.065(7) 0.074(7) -0.031(6) -0.016(6) 0.032(5)
C61 0.064(6) 0.065(7) 0.074(7) -0.031(6) -0.016(6) 0.032(5)
C62 0.064(6) 0.065(7) 0.074(7) -0.031(6) -0.016(6) 0.032(5)
C63 0.064(6) 0.065(7) 0.074(7) -0.031(6) -0.016(6) 0.032(5)
C64 0.064(6) 0.065(7) 0.074(7) -0.031(6) -0.016(6) 0.032(5)
C59B 0.064(6) 0.065(7) 0.074(7) -0.031(6) -0.016(6) 0.032(5)
C60B 0.064(6) 0.065(7) 0.074(7) -0.031(6) -0.016(6) 0.032(5)
C61B 0.064(6) 0.065(7) 0.074(7) -0.031(6) -0.016(6) 0.032(5)
C62B 0.064(6) 0.065(7) 0.074(7) -0.031(6) -0.016(6) 0.032(5)
C63B 0.064(6) 0.065(7) 0.074(7) -0.031(6) -0.016(6) 0.032(5)
C64B 0.064(6) 0.065(7) 0.074(7) -0.031(6) -0.016(6) 0.032(5)
C65 0.066(8) 0.038(7) 0.050(9) -0.004(6) -0.015(7) -0.010(6)
C66 0.080(9) 0.084(11) 0.050(9) -0.003(8) -0.028(8) 0.000(8)
C67 0.102(8) 0.148(11) 0.163(11) -0.051(9) -0.026(9) 0.031(8)
C68 0.102(8) 0.148(11) 0.163(11) -0.051(9) -0.026(9) 0.031(8)
C69 0.102(8) 0.148(11) 0.163(11) -0.051(9) -0.026(9) 0.031(8)
C70 0.102(8) 0.148(11) 0.163(11) -0.051(9) -0.026(9) 0.031(8)
C71 0.102(8) 0.148(11) 0.163(11) -0.051(9) -0.026(9) 0.031(8)
C72 0.102(8) 0.148(11) 0.163(11) -0.051(9) -0.026(9) 0.031(8)
C73 0.086(9) 0.060(9) 0.055(9) -0.013(7) -0.006(7) -0.012(7)
C74 0.077(9) 0.062(7) 0.057(10) -0.014(6) 0.003(7) -0.003(6)
C75 0.044(8) 0.062(7) 0.056(9) -0.017(6) 0.017(7) -0.010(5)
C76 0.060(10) 0.055(7) 0.061(9) -0.007(6) 0.004(8) -0.018(6)
C77 0.078(12) 0.056(8) 0.105(13) -0.010(7) 0.015(10) -0.012(7)
C78 0.101(15) 0.081(10) 0.122(15) -0.032(9) 0.024(11) -0.029(9)
C79 0.112(16) 0.086(9) 0.123(15) -0.041(9) 0.015(12) -0.025(9)
C80 0.081(12) 0.090(9) 0.080(11) -0.037(8) 0.004(10) -0.023(8)
C81 0.114(15) 0.074(10) 0.182(18) -0.073(10) -0.074(13) 0.029(10)
C82 0.192(18) 0.091(10) 0.198(19) -0.084(11) -0.048(14) 0.020(11)
C83 0.126(9) 0.080(7) 0.262(15) -0.084(9) -0.032(11) -0.007(7)
C84 0.126(9) 0.080(7) 0.262(15) -0.084(9) -0.032(11) -0.007(7)
C85 0.126(9) 0.080(7) 0.262(15) -0.084(9) -0.032(11) -0.007(7)
C86 0.126(9) 0.080(7) 0.262(15) -0.084(9) -0.032(11) -0.007(7)
C87 0.126(9) 0.080(7) 0.262(15) -0.084(9) -0.032(11) -0.007(7)
C88 0.126(9) 0.080(7) 0.262(15) -0.084(9) -0.032(11) -0.007(7)
C89 0.104(9) 0.139(15) 0.180(15) -0.048(11) -0.074(9) -0.007(9)
C90 0.138(10) 0.169(15) 0.224(17) -0.073(12) -0.024(10) -0.029(10)
C91 0.127(10) 0.209(17) 0.32(2) -0.149(15) -0.033(11) -0.013(9)
C92 0.127(10) 0.209(17) 0.32(2) -0.149(15) -0.033(11) -0.013(9)
C93 0.127(10) 0.209(17) 0.32(2) -0.149(15) -0.033(11) -0.013(9)
C94 0.127(10) 0.209(17) 0.32(2) -0.149(15) -0.033(11) -0.013(9)
C95 0.127(10) 0.209(17) 0.32(2) -0.149(15) -0.033(11) -0.013(9)
C96 0.127(10) 0.209(17) 0.32(2) -0.149(15) -0.033(11) -0.013(9)
C97 0.053(7) 0.040(6) 0.051(10) -0.010(6) 0.000(7) -0.010(5)
C98 0.094(11) 0.040(7) 0.068(9) -0.013(6) 0.007(8) -0.017(6)
C99 0.085(10) 0.044(8) 0.063(8) -0.007(6) -0.003(7) -0.020(7)
C100 0.075(10) 0.048(9) 0.065(8) -0.010(6) -0.003(7) -0.016(8)
C101 0.097(13) 0.062(11) 0.080(10) -0.001(8) 0.004(8) -0.020(9)
C102 0.123(15) 0.102(17) 0.095(12) 0.020(11) -0.013(10) -0.055(14)
C103 0.164(18) 0.17(3) 0.107(13) 0.043(14) -0.034(12) -0.11(2)
C104 0.164(18) 0.19(3) 0.094(12) 0.046(14) -0.046(12) -0.13(2)
C105 0.042(6) 0.033(8) 0.035(6) 0.006(5) 0.001(5) -0.006(5)
C106 0.042(7) 0.063(10) 0.034(7) -0.005(6) -0.003(5) -0.002(6)
C107 0.043(7) 0.082(9) 0.044(9) 0.002(7) -0.006(6) -0.010(6)
C108 0.078(10) 0.093(10) 0.093(17) 0.003(9) -0.036(11) -0.022(7)
C109 0.079(10) 0.136(13) 0.096(18) -0.001(10) -0.036(11) -0.026(8)
C110 0.069(10) 0.138(12) 0.047(12) -0.002(10) -0.009(9) -0.013(8)
C111 0.071(10) 0.134(13) 0.102(18) 0.003(10) -0.032(12) -0.005(8)
C112 0.075(10) 0.090(10) 0.12(2) 0.007(8) -0.046(12) 0.001(7)
C113 0.076(10) 0.115(14) 0.090(11) -0.063(10) -0.019(8) 0.003(9)
C114 0.133(12) 0.129(15) 0.181(19) -0.073(12) 0.004(12) 0.027(10)
C115 0.129(10) 0.198(14) 0.201(17) -0.089(14) 0.010(11) 0.024(10)
C116 0.129(10) 0.198(14) 0.201(17) -0.089(14) 0.010(11) 0.024(10)
C117 0.129(10) 0.198(14) 0.201(17) -0.089(14) 0.010(11) 0.024(10)
C118 0.129(10) 0.198(14) 0.201(17) -0.089(14) 0.010(11) 0.024(10)
C119 0.129(10) 0.198(14) 0.201(17) -0.089(14) 0.010(11) 0.024(10)
C120 0.129(10) 0.198(14) 0.201(17) -0.089(14) 0.010(11) 0.024(10)
C121 0.103(9) 0.094(13) 0.141(13) -0.049(10) 0.003(8) -0.033(9)
C122 0.184(12) 0.218(16) 0.224(16) -0.035(12) -0.071(10) -0.041(10)
C123 0.210(10) 0.241(11) 0.239(11) -0.054(7) -0.039(7) -0.052(7)
C124 0.210(10) 0.241(11) 0.239(11) -0.054(7) -0.039(7) -0.052(7)
C125 0.210(10) 0.241(11) 0.239(11) -0.054(7) -0.039(7) -0.052(7)
C126 0.210(10) 0.241(11) 0.239(11) -0.054(7) -0.039(7) -0.052(7)
C127 0.210(10) 0.241(11) 0.239(11) -0.054(7) -0.039(7) -0.052(7)
C128 0.210(10) 0.241(11) 0.239(11) -0.054(7) -0.039(7) -0.052(7)
C129 0.035(7) 0.064(10) 0.129(10) -0.017(8) -0.008(7) -0.021(7)
C130 0.197(13) 0.274(18) 0.153(11) -0.038(10) -0.032(9) -0.014(11)
C131 0.210(10) 0.234(11) 0.226(9) -0.041(7) -0.050(7) -0.017(7)
C132 0.210(10) 0.234(11) 0.226(9) -0.041(7) -0.050(7) -0.017(7)
C133 0.210(10) 0.234(11) 0.226(9) -0.041(7) -0.050(7) -0.017(7)
C134 0.210(10) 0.234(11) 0.226(9) -0.041(7) -0.050(7) -0.017(7)
C135 0.210(10) 0.234(11) 0.226(9) -0.041(7) -0.050(7) -0.017(7)
C136 0.210(10) 0.234(11) 0.226(9) -0.041(7) -0.050(7) -0.017(7)
C137 0.061(9) 0.050(7) 0.075(8) -0.017(6) 0.006(7) -0.020(6)
C138 0.078(15) 0.066(12) 0.082(16) -0.019(10) 0.022(14) -0.016(10)
C139 0.051(11) 0.069(12) 0.051(12) -0.025(9) -0.010(10) -0.029(9)
C140 0.059(12) 0.075(14) 0.075(18) -0.018(12) 0.006(12) -0.026(10)
C141 0.073(16) 0.080(14) 0.10(2) -0.008(15) 0.013(17) -0.027(11)
C142 0.075(19) 0.081(15) 0.14(4) 0.001(17) 0.03(2) -0.024(12)
C143 0.09(2) 0.085(14) 0.17(5) 0.013(19) 0.04(3) -0.017(13)
C144 0.078(17) 0.078(14) 0.17(4) 0.009(18) 0.04(2) -0.014(13)
C1D8 0.10(3) 0.051(8) 0.041(11) -0.004(7) -0.004(12) -0.034(10)
C1D9 0.12(3) 0.055(9) 0.042(11) -0.001(7) -0.002(13) -0.036(10)
C1E0 0.12(3) 0.046(11) 0.040(11) 0.004(8) -0.001(14) -0.033(13)
C1E1 0.11(3) 0.054(12) 0.042(12) 0.007(9) -0.015(14) -0.040(14)
C1E2 0.18(4) 0.056(12) 0.062(14) 0.006(10) 0.007(19) -0.025(14)
C1E3 0.14(3) 0.061(11) 0.058(14) -0.001(9) -0.004(17) -0.035(12)
C1E4 0.10(2) 0.058(9) 0.052(13) -0.005(8) -0.013(13) -0.036(11)
C145 0.063(7) 0.052(7) 0.060(9) -0.014(6) -0.004(6) -0.005(5)
C146 0.056(9) 0.061(11) 0.070(11) -0.006(9) 0.000(7) -0.004(8)
C147 0.060(6) 0.051(6) 0.072(7) -0.004(5) 0.000(5) -0.004(5)
C148 0.060(6) 0.051(6) 0.072(7) -0.004(5) 0.000(5) -0.004(5)
C149 0.060(6) 0.051(6) 0.072(7) -0.004(5) 0.000(5) -0.004(5)
C150 0.060(6) 0.051(6) 0.072(7) -0.004(5) 0.000(5) -0.004(5)
C151 0.060(6) 0.051(6) 0.072(7) -0.004(5) 0.000(5) -0.004(5)
C152 0.060(6) 0.051(6) 0.072(7) -0.004(5) 0.000(5) -0.004(5)
C1E6 0.065(12) 0.062(11) 0.071(11) -0.002(8) -0.003(9) -0.010(9)
C1E7 0.060(6) 0.051(6) 0.072(7) -0.004(5) 0.000(5) -0.004(5)
C1E8 0.060(6) 0.051(6) 0.072(7) -0.004(5) 0.000(5) -0.004(5)
C1E9 0.060(6) 0.051(6) 0.072(7) -0.004(5) 0.000(5) -0.004(5)
C1F0 0.060(6) 0.051(6) 0.072(7) -0.004(5) 0.000(5) -0.004(5)
C1F1 0.060(6) 0.051(6) 0.072(7) -0.004(5) 0.000(5) -0.004(5)
C1F2 0.060(6) 0.051(6) 0.072(7) -0.004(5) 0.000(5) -0.004(5)
C153 0.087(11) 0.064(9) 0.087(11) -0.041(8) -0.002(9) -0.009(8)
C154 0.11(2) 0.069(12) 0.090(12) -0.041(10) -0.017(11) 0.010(11)
C155 0.131(12) 0.092(9) 0.141(13) -0.071(9) -0.007(10) 0.000(8)
C156 0.131(12) 0.092(9) 0.141(13) -0.071(9) -0.007(10) 0.000(8)
C157 0.131(12) 0.092(9) 0.141(13) -0.071(9) -0.007(10) 0.000(8)
C158 0.131(12) 0.092(9) 0.141(13) -0.071(9) -0.007(10) 0.000(8)
C159 0.131(12) 0.092(9) 0.141(13) -0.071(9) -0.007(10) 0.000(8)
C160 0.131(12) 0.092(9) 0.141(13) -0.071(9) -0.007(10) 0.000(8)
C1F4 0.108(14) 0.092(12) 0.14(2) -0.071(14) -0.015(13) 0.012(9)
C1F5 0.131(12) 0.092(9) 0.141(13) -0.071(9) -0.007(10) 0.000(8)
C1F6 0.131(12) 0.092(9) 0.141(13) -0.071(9) -0.007(10) 0.000(8)
C1F7 0.131(12) 0.092(9) 0.141(13) -0.071(9) -0.007(10) 0.000(8)
C1F8 0.131(12) 0.092(9) 0.141(13) -0.071(9) -0.007(10) 0.000(8)
C1F9 0.131(12) 0.092(9) 0.141(13) -0.071(9) -0.007(10) 0.000(8)
C1G0 0.131(12) 0.092(9) 0.141(13) -0.071(9) -0.007(10) 0.000(8)
C161 0.055(7) 0.054(8) 0.054(7) -0.005(6) 0.001(6) 0.004(6)
C162 0.061(8) 0.069(9) 0.075(8) -0.019(6) 0.004(6) -0.003(6)
C163 0.111(9) 0.096(9) 0.082(7) -0.021(6) 0.019(6) -0.003(7)
C164 0.111(9) 0.096(9) 0.082(7) -0.021(6) 0.019(6) -0.003(7)
C165 0.111(9) 0.096(9) 0.082(7) -0.021(6) 0.019(6) -0.003(7)
C166 0.111(9) 0.096(9) 0.082(7) -0.021(6) 0.019(6) -0.003(7)
C167 0.111(9) 0.096(9) 0.082(7) -0.021(6) 0.019(6) -0.003(7)
C168 0.111(9) 0.096(9) 0.082(7) -0.021(6) 0.019(6) -0.003(7)
C1G2 0.061(8) 0.069(9) 0.075(8) -0.019(6) 0.004(6) -0.003(6)
C1G3 0.111(9) 0.096(9) 0.082(7) -0.021(6) 0.019(6) -0.003(7)
C1G4 0.111(9) 0.096(9) 0.082(7) -0.021(6) 0.019(6) -0.003(7)
C1G5 0.111(9) 0.096(9) 0.082(7) -0.021(6) 0.019(6) -0.003(7)
C1G6 0.111(9) 0.096(9) 0.082(7) -0.021(6) 0.019(6) -0.003(7)
C1G7 0.111(9) 0.096(9) 0.082(7) -0.021(6) 0.019(6) -0.003(7)
C1G8 0.111(9) 0.096(9) 0.082(7) -0.021(6) 0.019(6) -0.003(7)
C169 0.082(9) 0.041(7) 0.050(8) 0.003(6) -0.008(6) -0.003(6)
C170 0.083(9) 0.031(12) 0.065(12) 0.012(9) -0.021(7) -0.008(7)
C171 0.110(9) 0.063(7) 0.120(11) -0.004(7) 0.013(8) -0.015(6)
C172 0.110(9) 0.063(7) 0.120(11) -0.004(7) 0.013(8) -0.015(6)
C173 0.110(9) 0.063(7) 0.120(11) -0.004(7) 0.013(8) -0.015(6)
C174 0.110(9) 0.063(7) 0.120(11) -0.004(7) 0.013(8) -0.015(6)
C175 0.110(9) 0.063(7) 0.120(11) -0.004(7) 0.013(8) -0.015(6)
C176 0.110(9) 0.063(7) 0.120(11) -0.004(7) 0.013(8) -0.015(6)
C1H0 0.099(16) 0.042(9) 0.098(13) -0.011(7) -0.001(11) -0.010(8)
C1H1 0.110(9) 0.063(7) 0.120(11) -0.004(7) 0.013(8) -0.015(6)
C1H2 0.110(9) 0.063(7) 0.120(11) -0.004(7) 0.013(8) -0.015(6)
C1H3 0.110(9) 0.063(7) 0.120(11) -0.004(7) 0.013(8) -0.015(6)
C1H4 0.110(9) 0.063(7) 0.120(11) -0.004(7) 0.013(8) -0.015(6)
C1H5 0.110(9) 0.063(7) 0.120(11) -0.004(7) 0.013(8) -0.015(6)
C1H6 0.110(9) 0.063(7) 0.120(11) -0.004(7) 0.013(8) -0.015(6)
C177 0.043(9) 0.055(7) 0.190(18) -0.053(8) -0.042(11) 0.001(7)
C178 0.13(2) 0.112(11) 0.24(2) 0.009(11) -0.013(15) 0.045(12)
C179 0.243(19) 0.108(10) 0.33(2) 0.025(11) 0.100(16) 0.059(10)
C180 0.243(19) 0.108(10) 0.33(2) 0.025(11) 0.100(16) 0.059(10)
C181 0.243(19) 0.108(10) 0.33(2) 0.025(11) 0.100(16) 0.059(10)
C182 0.243(19) 0.108(10) 0.33(2) 0.025(11) 0.100(16) 0.059(10)
C183 0.243(19) 0.108(10) 0.33(2) 0.025(11) 0.100(16) 0.059(10)
C184 0.243(19) 0.108(10) 0.33(2) 0.025(11) 0.100(16) 0.059(10)
C185 0.117(14) 0.112(10) 0.134(14) -0.058(10) -0.050(12) -0.022(9)
C186 0.126(13) 0.127(11) 0.205(16) -0.087(10) -0.044(12) -0.024(9)
C187 0.124(11) 0.211(14) 0.255(17) -0.148(13) -0.042(12) -0.035(9)
C188 0.124(11) 0.211(14) 0.255(17) -0.148(13) -0.042(12) -0.035(9)
C189 0.124(11) 0.211(14) 0.255(17) -0.148(13) -0.042(12) -0.035(9)
C190 0.124(11) 0.211(14) 0.255(17) -0.148(13) -0.042(12) -0.035(9)
C191 0.124(11) 0.211(14) 0.255(17) -0.148(13) -0.042(12) -0.035(9)
C192 0.124(11) 0.211(14) 0.255(17) -0.148(13) -0.042(12) -0.035(9)
P1 0.087(4) 0.029(2) 0.060(3) -0.021(2) -0.039(3) 0.013(2)
P2 0.038(2) 0.044(3) 0.062(3) -0.022(2) -0.018(2) 0.0025(19)
P3 0.041(2) 0.040(3) 0.073(4) 0.003(2) -0.007(2) -0.013(2)
P4 0.049(3) 0.056(3) 0.063(3) 0.012(3) 0.012(3) 0.018(2)
P5 0.068(3) 0.029(2) 0.043(3) 0.0006(19) -0.014(2) -0.006(2)
P6 0.087(4) 0.065(4) 0.177(8) -0.075(4) -0.078(5) 0.026(3)
P7 0.043(2) 0.033(2) 0.038(2) -0.0018(19) -0.005(2) -0.0021(18)
P8 0.061(3) 0.062(3) 0.073(4) -0.037(3) -0.019(3) -0.007(2)
P9 0.044(3) 0.047(3) 0.067(3) -0.021(2) 0.002(2) -0.021(2)
P10 0.052(3) 0.040(2) 0.052(3) -0.019(2) -0.012(2) 0.006(2)
P11 0.037(2) 0.030(2) 0.044(3) -0.0057(18) -0.003(2) -0.0018(17)
P12 0.048(3) 0.054(3) 0.128(5) -0.041(3) -0.039(3) 0.004(2)
Pt1 0.0304(3) 0.0277(3) 0.0403(4) -0.0052(3) -0.0067(3) -0.0063(2)
Se1 0.0405(9) 0.0401(9) 0.0623(12) -0.0202(9) -0.0132(9) 0.0057(7)
Se2 0.0935(15) 0.0343(9) 0.0491(12) -0.0051(8) -0.0217(11) -0.0216(9)
Se3 0.0472(10) 0.0516(11) 0.0796(15) -0.0367(10) -0.0216(10) 0.0058(8)
Se4 0.0363(9) 0.0443(10) 0.0565(12) -0.0222(8) -0.0143(8) 0.0008(7)
Se5 0.0319(8) 0.0374(9) 0.0625(12) -0.0005(8) -0.0087(8) -0.0077(7)
Se6 0.0399(10) 0.0356(10) 0.1004(17) 0.0051(10) -0.0148(10) -0.0051(8)
Se7 0.0346(10) 0.0385(10) 0.136(2) 0.0030(12) -0.0116(12) 0.0004(8)
Se8 0.0478(10) 0.0494(10) 0.0433(11) -0.0105(8) -0.0060(9) 0.0067(8)
Se9 0.0909(15) 0.0423(10) 0.0546(12) -0.0083(9) -0.0247(11) -0.0219(10)
Se10 0.0555(10) 0.0271(8) 0.0486(11) -0.0043(7) -0.0100(9) -0.0073(7)
Se11 0.0447(11) 0.0273(9) 0.173(3) -0.0165(12) -0.0274(14) -0.0056(8)
Se12 0.0950(18) 0.139(2) 0.0647(16) -0.0454(16) -0.0437(15) 0.0551(17)
Se13 0.0490(10) 0.0372(9) 0.0470(11) -0.0081(8) -0.0037(9) 0.0069(7)
Se14 0.0374(9) 0.0329(8) 0.0419(10) -0.0049(7) -0.0035(8) -0.0030(7)
Se15 0.0522(10) 0.0415(10) 0.0644(13) -0.0195(9) -0.0069(10) -0.0125(8)
Se16 0.0399(10) 0.0663(13) 0.0707(14) -0.0289(11) -0.0146(10) 0.0027(9)
Se17 0.0383(9) 0.0421(9) 0.0567(12) -0.0181(8) 0.0011(8) -0.0122(7)
Se18 0.0448(10) 0.0446(10) 0.0810(15) -0.0254(10) 0.0045(10) -0.0125(8)
Se19 0.0802(14) 0.0347(10) 0.0632(13) -0.0078(9) -0.0309(11) 0.0005(9)
Se20 0.0500(10) 0.0390(9) 0.0385(10) -0.0066(8) -0.0072(8) 0.0023(7)
Se21 0.0319(8) 0.0364(9) 0.0489(11) -0.0058(8) -0.0045(8) -0.0069(7)
Se22 0.0386(9) 0.0375(9) 0.0644(12) -0.0143(8) -0.0114(9) -0.0057(7)
Se23 0.0416(11) 0.0468(11) 0.137(2) -0.0320(13) 0.0115(12) -0.0091(9)
Se24 0.0686(12) 0.0471(11) 0.0469(11) -0.0127(9) -0.0180(10) 0.0128(9)

loop_
_atom_type_symbol
_atom_type_description
_atom_type_scat_dispersion_real
_atom_type_scat_dispersion_imag
_atom_type_scat_source
C C 0.0033 0.0016 'International Tables Vol C Tables 4.2.6.8 and 6.1.1.4'
H H 0.0000 0.0000 'International Tables Vol C Tables 4.2.6.8 and 6.1.1.4'
Ag Ag -0.8971 1.1015 'International Tables Vol C Tables 4.2.6.8 and 6.1.1.4'
P P 0.1023 0.0942 'International Tables Vol C Tables 4.2.6.8 and 6.1.1.4'
Pt Pt -1.7033 8.3905 'International Tables Vol C Tables 4.2.6.8 and 6.1.1.4'
Se Se -0.0929 2.2259 'International Tables Vol C Tables 4.2.6.8 and 6.1.1.4'

loop_
_geom_angle_atom_site_label_1
_geom_angle_atom_site_label_2
_geom_angle_atom_site_label_3
_geom_angle
_geom_angle_site_symmetry_1
_geom_angle_site_symmetry_3
_geom_angle_publ_flag
Se4 Ag1 Pt1 157.11(6) . . ?
Se4 Ag1 Ag4 111.07(6) . . ?
Pt1 Ag1 Ag4 59.96(4) . . ?
Se4 Ag1 Ag2 136.24(7) . . ?
Pt1 Ag1 Ag2 59.94(4) . . ?
Ag4 Ag1 Ag2 112.10(6) . . ?
Se4 Ag1 Ag5 98.22(6) . . ?
Pt1 Ag1 Ag5 58.88(4) . . ?
Ag4 Ag1 Ag5 61.18(4) . . ?
Ag2 Ag1 Ag5 108.34(6) . . ?
Se4 Ag1 Ag3 138.59(7) . . ?
Pt1 Ag1 Ag3 58.48(4) . . ?
Ag4 Ag1 Ag3 60.38(4) . . ?
Ag2 Ag1 Ag3 63.22(5) . . ?
Ag5 Ag1 Ag3 108.72(5) . . ?
Se4 Ag1 Ag16 55.48(5) . . ?
Pt1 Ag1 Ag16 107.14(5) . . ?
Ag4 Ag1 Ag16 115.36(5) . . ?
Ag2 Ag1 Ag16 109.79(6) . . ?
Ag5 Ag1 Ag16 60.15(4) . . ?
Ag3 Ag1 Ag16 165.56(6) . . ?
Se4 Ag1 Ag13 95.72(6) . . ?
Pt1 Ag1 Ag13 107.17(5) . . ?
Ag4 Ag1 Ag13 113.23(5) . . ?
Ag2 Ag1 Ag13 60.63(5) . . ?
Ag5 Ag1 Ag13 166.06(6) . . ?
Ag3 Ag1 Ag13 59.54(4) . . ?
Ag16 Ag1 Ag13 129.82(5) . . ?
Se4 Ag1 Ag6 112.77(6) . . ?
Pt1 Ag1 Ag6 57.84(4) . . ?
Ag4 Ag1 Ag6 109.10(5) . . ?
Ag2 Ag1 Ag6 58.09(5) . . ?
Ag5 Ag1 Ag6 59.80(5) . . ?
Ag3 Ag1 Ag6 107.90(5) . . ?
Ag16 Ag1 Ag6 59.24(4) . . ?
Ag13 Ag1 Ag6 114.47(6) . . ?
Se1 Ag2 Pt1 154.86(8) . . ?
Se1 Ag2 Ag6 116.29(8) . . ?
Pt1 Ag2 Ag6 58.93(4) . . ?
Se1 Ag2 Ag1 145.42(8) . . ?
Pt1 Ag2 Ag1 57.87(4) . . ?
Ag6 Ag2 Ag1 63.02(5) . . ?
Se1 Ag2 Ag13 97.30(7) . . ?
Pt1 Ag2 Ag13 106.21(6) . . ?
Ag6 Ag2 Ag13 119.70(7) . . ?
Ag1 Ag2 Ag13 61.43(5) . . ?
Se1 Ag2 Ag17 54.53(5) . . ?
Pt1 Ag2 Ag17 102.61(6) . . ?
Ag6 Ag2 Ag17 112.49(6) . . ?
Ag1 Ag2 Ag17 160.05(7) . . ?
Ag13 Ag2 Ag17 127.71(6) . . ?
Se1 Ag2 Ag11 99.29(7) . . ?
Pt1 Ag2 Ag11 56.33(4) . . ?
Ag6 Ag2 Ag11 58.43(5) . . ?
Ag1 Ag2 Ag11 106.92(5) . . ?
Ag13 Ag2 Ag11 161.76(7) . . ?
Ag17 Ag2 Ag11 58.91(5) . . ?
Se1 Ag2 Ag3 135.12(8) . . ?
Pt1 Ag2 Ag3 56.50(4) . . ?
Ag6 Ag2 Ag3 108.60(6) . . ?
Ag1 Ag2 Ag3 59.22(5) . . ?
Ag13 Ag2 Ag3 58.53(5) . . ?
Ag17 Ag2 Ag3 108.06(7) . . ?
Ag11 Ag2 Ag3 103.84(6) . . ?
Se1 Ag2 Ag7 109.26(7) . . ?
Pt1 Ag2 Ag7 54.70(4) . . ?
Ag6 Ag2 Ag7 104.77(6) . . ?
Ag1 Ag2 Ag7 103.73(6) . . ?
Ag13 Ag2 Ag7 109.24(7) . . ?
Ag17 Ag2 Ag7 57.44(5) . . ?
Ag11 Ag2 Ag7 57.79(5) . . ?
Ag3 Ag2 Ag7 56.52(5) . . ?
Se10 Ag3 Pt1 154.79(7) . . ?
Se10 Ag3 Ag4 114.40(7) . . ?
Pt1 Ag3 Ag4 58.92(4) . . ?
Se10 Ag3 Ag1 143.14(7) . . ?
Pt1 Ag3 Ag1 57.63(4) . . ?
Ag4 Ag3 Ag1 58.30(4) . . ?
Se10 Ag3 Ag13 97.20(6) . . ?
Pt1 Ag3 Ag13 107.79(5) . . ?
Ag4 Ag3 Ag13 112.81(6) . . ?
Ag1 Ag3 Ag13 61.13(4) . . ?
Se10 Ag3 Ag8 97.05(6) . . ?
Pt1 Ag3 Ag8 58.02(4) . . ?
Ag4 Ag3 Ag8 60.32(4) . . ?
Ag1 Ag3 Ag8 106.36(5) . . ?
Ag13 Ag3 Ag8 165.75(6) . . ?
Se10 Ag3 Ag7 107.75(6) . . ?
Pt1 Ag3 Ag7 57.96(4) . . ?
Ag4 Ag3 Ag7 107.57(5) . . ?
Ag1 Ag3 Ag7 108.72(6) . . ?
Ag13 Ag3 Ag7 116.96(6) . . ?
Ag8 Ag3 Ag7 58.40(5) . . ?
Se10 Ag3 Ag14 54.40(5) . . ?
Pt1 Ag3 Ag14 109.15(5) . . ?
Ag4 Ag3 Ag14 61.33(4) . . ?
Ag1 Ag3 Ag14 113.72(6) . . ?
Ag13 Ag3 Ag14 128.19(6) . . ?
Ag8 Ag3 Ag14 61.46(4) . . ?
Ag7 Ag3 Ag14 113.11(6) . . ?
Se10 Ag3 Ag2 139.18(7) . . ?
Pt1 Ag3 Ag2 57.60(4) . . ?
Ag4 Ag3 Ag2 105.80(5) . . ?
Ag1 Ag3 Ag2 57.56(5) . . ?
Ag13 Ag3 Ag2 59.30(5) . . ?
Ag8 Ag3 Ag2 109.04(6) . . ?
Ag7 Ag3 Ag2 64.45(5) . . ?
Ag14 Ag3 Ag2 166.28(6) . . ?
Se20 Ag4 Pt1 155.33(6) . . ?
Se20 Ag4 Ag1 110.01(6) . . ?
Pt1 Ag4 Ag1 58.50(4) . . ?
Se20 Ag4 Ag9 141.14(6) . . ?
Pt1 Ag4 Ag9 58.52(4) . . ?
Ag1 Ag4 Ag9 108.03(5) . . ?
Se20 Ag4 Ag3 97.06(6) . . ?
Pt1 Ag4 Ag3 58.37(4) . . ?
Ag1 Ag4 Ag3 61.32(4) . . ?
Ag9 Ag4 Ag3 107.94(5) . . ?
Se20 Ag4 Ag5 138.85(7) . . ?
Pt1 Ag4 Ag5 58.13(4) . . ?
Ag1 Ag4 Ag5 60.28(4) . . ?
Ag9 Ag4 Ag5 59.15(4) . . ?
Ag3 Ag4 Ag5 108.75(5) . . ?
Se20 Ag4 Ag8 114.24(6) . . ?
Pt1 Ag4 Ag8 58.00(4) . . ?
Ag1 Ag4 Ag8 109.05(5) . . ?
Ag9 Ag4 Ag8 58.58(4) . . ?
Ag3 Ag4 Ag8 60.75(4) . . ?
Ag5 Ag4 Ag8 106.32(5) . . ?
Se20 Ag4 Ag15 95.99(6) . . ?
Pt1 Ag4 Ag15 108.57(5) . . ?
Ag1 Ag4 Ag15 113.02(6) . . ?
Ag9 Ag4 Ag15 61.40(4) . . ?
Ag3 Ag4 Ag15 166.93(6) . . ?
Ag5 Ag4 Ag15 59.95(5) . . ?
Ag8 Ag4 Ag15 114.08(5) . . ?
Se20 Ag4 Ag14 54.63(5) . . ?
Pt1 Ag4 Ag14 108.03(5) . . ?
Ag1 Ag4 Ag14 115.65(5) . . ?
Ag9 Ag4 Ag14 113.70(5) . . ?
Ag3 Ag4 Ag14 60.49(4) . . ?
Ag5 Ag4 Ag14 166.06(6) . . ?
Ag8 Ag4 Ag14 61.31(4) . . ?
Ag15 Ag4 Ag14 129.32(6) . . ?
Se11 Ag5 Pt1 154.57(8) . . ?
Se11 Ag5 Ag10 107.36(8) . . ?
Pt1 Ag5 Ag10 59.26(4) . . ?
Se11 Ag5 Ag9 137.62(7) . . ?
Pt1 Ag5 Ag9 58.93(4) . . ?
Ag10 Ag5 Ag9 62.22(4) . . ?
Se11 Ag5 Ag1 114.83(6) . . ?
Pt1 Ag5 Ag1 58.10(4) . . ?
Ag10 Ag5 Ag1 109.00(6) . . ?
Ag9 Ag5 Ag1 107.11(5) . . ?
Se11 Ag5 Ag4 142.14(9) . . ?
Pt1 Ag5 Ag4 58.76(4) . . ?
Ag10 Ag5 Ag4 109.80(5) . . ?
Ag9 Ag5 Ag4 59.75(4) . . ?
Ag1 Ag5 Ag4 58.54(4) . . ?
Se11 Ag5 Ag6 96.36(7) . . ?
Pt1 Ag5 Ag6 58.34(4) . . ?
Ag10 Ag5 Ag6 59.03(5) . . ?
Ag9 Ag5 Ag6 108.77(6) . . ?
Ag1 Ag5 Ag6 61.85(5) . . ?
Ag4 Ag5 Ag6 108.65(5) . . ?
Se11 Ag5 Ag15 95.60(7) . . ?
Pt1 Ag5 Ag15 109.73(5) . . ?
Ag10 Ag5 Ag15 117.42(5) . . ?
Ag9 Ag5 Ag15 61.88(5) . . ?
Ag1 Ag5 Ag15 112.19(6) . . ?
Ag4 Ag5 Ag15 60.73(5) . . ?
Ag6 Ag5 Ag15 168.03(6) . . ?
Se11 Ag5 Ag16 55.27(5) . . ?
Pt1 Ag5 Ag16 107.41(5) . . ?
Ag10 Ag5 Ag16 112.95(6) . . ?
Ag9 Ag5 Ag16 166.31(6) . . ?
Ag1 Ag5 Ag16 61.25(4) . . ?
Ag4 Ag5 Ag16 114.00(5) . . ?
Ag6 Ag5 Ag16 60.26(4) . . ?
Ag15 Ag5 Ag16 127.60(6) . . ?
Se5 Ag6 Pt1 156.86(7) . . ?
Se5 Ag6 Ag10 138.34(7) . . ?
Pt1 Ag6 Ag10 59.14(4) . . ?
Se5 Ag6 Ag2 109.19(7) . . ?
Pt1 Ag6 Ag2 59.86(4) . . ?
Ag10 Ag6 Ag2 111.96(6) . . ?
Se5 Ag6 Ag11 138.50(7) . . ?
Pt1 Ag6 Ag11 58.44(4) . . ?
Ag10 Ag6 Ag11 60.52(5) . . ?
Ag2 Ag6 Ag11 63.91(5) . . ?
Se5 Ag6 Ag5 113.38(7) . . ?
Pt1 Ag6 Ag5 58.00(4) . . ?
Ag10 Ag6 Ag5 59.00(5) . . ?
Ag2 Ag6 Ag5 107.80(6) . . ?
Ag11 Ag6 Ag5 107.30(5) . . ?
Se5 Ag6 Ag16 55.75(5) . . ?
Pt1 Ag6 Ag16 106.86(5) . . ?
Ag10 Ag6 Ag16 112.63(6) . . ?
Ag2 Ag6 Ag16 111.10(6) . . ?
Ag11 Ag6 Ag16 165.27(6) . . ?
Ag5 Ag6 Ag16 59.92(4) . . ?
Se5 Ag6 Ag19 94.44(6) . . ?
Pt1 Ag6 Ag19 108.69(5) . . ?
Ag10 Ag6 Ag19 61.02(4) . . ?
Ag2 Ag6 Ag19 117.24(6) . . ?
Ag11 Ag6 Ag19 60.51(5) . . ?
Ag5 Ag6 Ag19 114.32(6) . . ?
Ag16 Ag6 Ag19 129.64(6) . . ?
Se5 Ag6 Ag1 100.14(6) . . ?
Pt1 Ag6 Ag1 56.76(4) . . ?
Ag10 Ag6 Ag1 106.16(5) . . ?
Ag2 Ag6 Ag1 58.89(5) . . ?
Ag11 Ag6 Ag1 107.94(5) . . ?
Ag5 Ag6 Ag1 58.36(4) . . ?
Ag16 Ag6 Ag1 59.96(4) . . ?
Ag19 Ag6 Ag1 165.37(6) . . ?
Se15 Ag7 Pt1 153.34(7) . . ?
Se15 Ag7 Ag8 141.01(8) . . ?
Pt1 Ag7 Ag8 58.80(4) . . ?
Se15 Ag7 Ag12 140.23(8) . . ?
Pt1 Ag7 Ag12 58.35(4) . . ?
Ag8 Ag7 Ag12 61.26(5) . . ?
Se15 Ag7 Ag18 98.11(6) . . ?
Pt1 Ag7 Ag18 108.44(5) . . ?
Ag8 Ag7 Ag18 62.88(5) . . ?
Ag12 Ag7 Ag18 59.31(5) . . ?
Se15 Ag7 Ag3 111.10(7) . . ?
Pt1 Ag7 Ag3 57.78(4) . . ?
Ag8 Ag7 Ag3 60.72(5) . . ?
Ag12 Ag7 Ag3 108.58(6) . . ?
Ag18 Ag7 Ag3 118.92(6) . . ?
Se15 Ag7 Ag17 55.06(5) . . ?
Pt1 Ag7 Ag17 103.65(5) . . ?
Ag8 Ag7 Ag17 162.42(6) . . ?
Ag12 Ag7 Ag17 112.12(6) . . ?
Ag18 Ag7 Ag17 129.84(7) . . ?
Ag3 Ag7 Ag17 110.64(6) . . ?
Se15 Ag7 Ag11 111.88(7) . . ?
Pt1 Ag7 Ag11 56.79(4) . . ?
Ag8 Ag7 Ag11 106.79(6) . . ?
Ag12 Ag7 Ag11 57.79(5) . . ?
Ag18 Ag7 Ag11 110.55(6) . . ?
Ag3 Ag7 Ag11 106.28(5) . . ?
Ag17 Ag7 Ag11 59.21(4) . . ?
Se15 Ag7 Ag2 97.78(6) . . ?
Pt1 Ag7 Ag2 55.56(4) . . ?
Ag8 Ag7 Ag2 106.60(6) . . ?
Ag12 Ag7 Ag2 104.67(5) . . ?
Ag18 Ag7 Ag2 163.32(6) . . ?
Ag3 Ag7 Ag2 59.03(5) . . ?
Ag17 Ag7 Ag2 57.81(4) . . ?
Ag11 Ag7 Ag2 58.27(4) . . ?
Se17 Ag8 Pt1 156.32(7) . . ?
Se17 Ag8 Ag9 111.67(6) . . ?
Pt1 Ag8 Ag9 58.98(4) . . ?
Se17 Ag8 Ag7 138.28(7) . . ?
Pt1 Ag8 Ag7 58.80(4) . . ?
Ag9 Ag8 Ag7 109.48(6) . . ?
Se17 Ag8 Ag4 97.97(6) . . ?
Pt1 Ag8 Ag4 58.36(4) . . ?
Ag9 Ag8 Ag4 59.57(4) . . ?
Ag7 Ag8 Ag4 108.46(5) . . ?
Se17 Ag8 Ag3 111.55(7) . . ?
Pt1 Ag8 Ag3 57.83(4) . . ?
Ag9 Ag8 Ag3 107.27(5) . . ?
Ag7 Ag8 Ag3 60.88(5) . . ?
Ag4 Ag8 Ag3 58.94(4) . . ?
Se17 Ag8 Ag12 140.13(7) . . ?
Pt1 Ag8 Ag12 57.92(4) . . ?
Ag9 Ag8 Ag12 60.95(4) . . ?
Ag7 Ag8 Ag12 60.03(5) . . ?
Ag4 Ag8 Ag12 107.82(5) . . ?
Ag3 Ag8 Ag12 107.75(5) . . ?
Se17 Ag8 Ag14 53.95(5) . . ?
Pt1 Ag8 Ag14 107.41(5) . . ?
Ag9 Ag8 Ag14 113.59(6) . . ?
Ag7 Ag8 Ag14 113.61(6) . . ?
Ag4 Ag8 Ag14 60.21(4) . . ?
Ag3 Ag8 Ag14 59.54(4) . . ?
Ag12 Ag8 Ag14 165.32(6) . . ?
Se17 Ag8 Ag18 97.94(6) . . ?
Pt1 Ag8 Ag18 105.74(5) . . ?
Ag9 Ag8 Ag18 112.39(6) . . ?
Ag7 Ag8 Ag18 59.45(5) . . ?
Ag4 Ag8 Ag18 164.00(6) . . ?
Ag3 Ag8 Ag18 115.93(6) . . ?
Ag12 Ag8 Ag18 57.84(4) . . ?
Ag14 Ag8 Ag18 132.50(6) . . ?
Se21 Ag9 Pt1 156.17(7) . . ?
Se21 Ag9 Ag8 109.01(6) . . ?
Pt1 Ag9 Ag8 59.38(4) . . ?
Se21 Ag9 Ag5 139.79(6) . . ?
Pt1 Ag9 Ag5 59.05(4) . . ?
Ag8 Ag9 Ag5 110.47(5) . . ?
Se21 Ag9 Ag4 137.05(7) . . ?
Pt1 Ag9 Ag4 59.27(4) . . ?
Ag8 Ag9 Ag4 61.85(4) . . ?
Ag5 Ag9 Ag4 61.10(4) . . ?
Se21 Ag9 Ag20 55.45(5) . . ?
Pt1 Ag9 Ag20 107.69(5) . . ?
Ag8 Ag9 Ag20 113.70(6) . . ?
Ag5 Ag9 Ag20 112.83(6) . . ?
Ag4 Ag9 Ag20 166.94(6) . . ?
Se21 Ag9 Ag12 98.13(6) . . ?
Pt1 Ag9 Ag12 58.19(4) . . ?
Ag8 Ag9 Ag12 61.40(5) . . ?
Ag5 Ag9 Ag12 107.03(5) . . ?
Ag4 Ag9 Ag12 109.94(5) . . ?
Ag20 Ag9 Ag12 59.40(4) . . ?
Se21 Ag9 Ag10 114.22(6) . . ?
Pt1 Ag9 Ag10 58.08(4) . . ?
Ag8 Ag9 Ag10 108.69(5) . . ?
Ag5 Ag9 Ag10 58.72(5) . . ?
Ag4 Ag9 Ag10 108.09(5) . . ?
Ag20 Ag9 Ag10 60.61(4) . . ?
Ag12 Ag9 Ag10 58.75(4) . . ?
Se21 Ag9 Ag15 95.24(6) . . ?
Pt1 Ag9 Ag15 108.55(5) . . ?
Ag8 Ag9 Ag15 116.29(6) . . ?
Ag5 Ag9 Ag15 60.30(5) . . ?
Ag4 Ag9 Ag15 60.63(4) . . ?
Ag20 Ag9 Ag15 128.18(5) . . ?
Ag12 Ag9 Ag15 166.38(6) . . ?
Ag10 Ag9 Ag15 112.95(6) . . ?
Se14 Ag10 Pt1 153.40(7) . . ?
Se14 Ag10 Ag5 106.94(6) . . ?
Pt1 Ag10 Ag5 59.07(4) . . ?
Se14 Ag10 Ag6 137.84(6) . . ?
Pt1 Ag10 Ag6 59.30(4) . . ?
Ag5 Ag10 Ag6 61.97(5) . . ?
Se14 Ag10 Ag11 143.23(7) . . ?
Pt1 Ag10 Ag11 58.37(4) . . ?
Ag5 Ag10 Ag11 109.35(5) . . ?
Ag6 Ag10 Ag11 60.17(4) . . ?
Se14 Ag10 Ag12 113.15(6) . . ?
Pt1 Ag10 Ag12 58.75(4) . . ?
Ag5 Ag10 Ag12 108.79(6) . . ?
Ag6 Ag10 Ag12 108.77(5) . . ?
Ag11 Ag10 Ag12 59.59(4) . . ?
Se14 Ag10 Ag9 95.76(6) . . ?
Pt1 Ag10 Ag9 57.78(4) . . ?
Ag5 Ag10 Ag9 59.05(4) . . ?
Ag6 Ag10 Ag9 108.58(5) . . ?
Ag11 Ag10 Ag9 107.63(5) . . ?
Ag12 Ag10 Ag9 60.57(4) . . ?
Se14 Ag10 Ag20 55.20(5) . . ?
Pt1 Ag10 Ag20 106.37(5) . . ?
Ag5 Ag10 Ag20 111.95(6) . . ?
Ag6 Ag10 Ag20 165.66(6) . . ?
Ag11 Ag10 Ag20 114.00(5) . . ?
Ag12 Ag10 Ag20 59.55(4) . . ?
Ag9 Ag10 Ag20 59.28(4) . . ?
Se14 Ag10 Ag19 97.04(6) . . ?
Pt1 Ag10 Ag19 109.48(5) . . ?
Ag5 Ag10 Ag19 117.68(5) . . ?
Ag6 Ag10 Ag19 61.83(5) . . ?
Ag11 Ag10 Ag19 60.68(5) . . ?
Ag12 Ag10 Ag19 112.73(6) . . ?
Ag9 Ag10 Ag19 167.14(6) . . ?
Ag20 Ag10 Ag19 128.66(6) . . ?
Se8 Ag11 Pt1 154.66(7) . . ?
Se8 Ag11 Ag12 111.52(6) . . ?
Pt1 Ag11 Ag12 59.20(4) . . ?
Se8 Ag11 Ag6 139.15(7) . . ?
Pt1 Ag11 Ag6 59.18(4) . . ?
Ag12 Ag11 Ag6 108.68(6) . . ?
Se8 Ag11 Ag10 140.55(7) . . ?
Pt1 Ag11 Ag10 58.95(4) . . ?
Ag12 Ag11 Ag10 60.33(4) . . ?
Ag6 Ag11 Ag10 59.32(4) . . ?
Se8 Ag11 Ag19 95.08(7) . . ?
Pt1 Ag11 Ag19 110.26(5) . . ?
Ag12 Ag11 Ag19 113.68(6) . . ?
Ag6 Ag11 Ag19 61.68(5) . . ?
Ag10 Ag11 Ag19 61.04(5) . . ?
Se8 Ag11 Ag17 55.40(5) . . ?
Pt1 Ag11 Ag17 104.63(5) . . ?
Ag12 Ag11 Ag17 114.26(5) . . ?
Ag6 Ag11 Ag17 112.74(6) . . ?
Ag10 Ag11 Ag17 163.53(6) . . ?
Ag19 Ag11 Ag17 130.33(6) . . ?
Se8 Ag11 Ag7 97.30(6) . . ?
Pt1 Ag11 Ag7 57.40(4) . . ?
Ag12 Ag11 Ag7 59.51(4) . . ?
Ag6 Ag11 Ag7 109.10(6) . . ?
Ag10 Ag11 Ag7 107.40(5) . . ?
Ag19 Ag11 Ag7 167.46(6) . . ?
Ag17 Ag11 Ag7 59.85(4) . . ?
Se8 Ag11 Ag2 112.42(6) . . ?
Pt1 Ag11 Ag2 57.87(4) . . ?
Ag12 Ag11 Ag2 110.55(6) . . ?
Ag6 Ag11 Ag2 57.66(5) . . ?
Ag10 Ag11 Ag2 106.01(6) . . ?
Ag19 Ag11 Ag2 112.82(6) . . ?
Ag17 Ag11 Ag2 59.95(5) . . ?
Ag7 Ag11 Ag2 63.94(5) . . ?
Se24 Ag12 Pt1 157.72(7) . . ?
Se24 Ag12 Ag11 111.89(7) . . ?
Pt1 Ag12 Ag11 58.51(4) . . ?
Se24 Ag12 Ag10 99.08(7) . . ?
Pt1 Ag12 Ag10 58.65(4) . . ?
Ag11 Ag12 Ag10 60.08(4) . . ?
Se24 Ag12 Ag18 92.76(7) . . ?
Pt1 Ag12 Ag18 109.52(5) . . ?
Ag11 Ag12 Ag18 115.97(6) . . ?
Ag10 Ag12 Ag18 168.14(6) . . ?
Se24 Ag12 Ag20 56.05(5) . . ?
Pt1 Ag12 Ag20 107.81(5) . . ?
Ag11 Ag12 Ag20 116.16(6) . . ?
Ag10 Ag12 Ag20 61.46(4) . . ?
Ag18 Ag12 Ag20 126.25(6) . . ?
Se24 Ag12 Ag7 138.70(7) . . ?
Pt1 Ag12 Ag7 58.32(4) . . ?
Ag11 Ag12 Ag7 62.70(5) . . ?
Ag10 Ag12 Ag7 109.69(5) . . ?
Ag18 Ag12 Ag7 60.62(5) . . ?
Ag20 Ag12 Ag7 165.25(6) . . ?
Se24 Ag12 Ag9 114.13(6) . . ?
Pt1 Ag12 Ag9 57.79(4) . . ?
Ag11 Ag12 Ag9 108.10(5) . . ?
Ag10 Ag12 Ag9 60.68(4) . . ?
Ag18 Ag12 Ag9 113.55(6) . . ?
Ag20 Ag12 Ag9 59.93(4) . . ?
Ag7 Ag12 Ag9 105.75(6) . . ?
Se24 Ag12 Ag8 138.78(7) . . ?
Pt1 Ag12 Ag8 57.89(4) . . ?
Ag11 Ag12 Ag8 108.66(5) . . ?
Ag10 Ag12 Ag8 107.22(5) . . ?
Ag18 Ag12 Ag8 62.45(5) . . ?
Ag20 Ag12 Ag8 110.88(6) . . ?
Ag7 Ag12 Ag8 58.72(5) . . ?
Ag9 Ag12 Ag8 57.65(4) . . ?
Se9 Ag13 Se3 124.61(8) . . ?
Se9 Ag13 Se2 115.25(8) . . ?
Se3 Ag13 Se2 119.96(8) . . ?
Se9 Ag13 Ag3 75.06(6) . . ?
Se3 Ag13 Ag3 126.51(7) . . ?
Se2 Ag13 Ag3 71.28(6) . . ?
Se9 Ag13 Ag2 131.40(7) . . ?
Se3 Ag13 Ag2 71.81(7) . . ?
Se2 Ag13 Ag2 72.83(6) . . ?
Ag3 Ag13 Ag2 62.17(5) . . ?
Se9 Ag13 Ag1 81.45(6) . . ?
Se3 Ag13 Ag1 74.15(6) . . ?
Se2 Ag13 Ag1 121.48(7) . . ?
Ag3 Ag13 Ag1 59.33(4) . . ?
Ag2 Ag13 Ag1 57.93(4) . . ?
Se10 Ag14 Se17 117.28(7) . . ?
Se10 Ag14 Se20 120.82(7) . . ?
Se17 Ag14 Se20 121.79(7) . . ?
Se10 Ag14 Ag3 56.76(5) . . ?
Se17 Ag14 Ag3 112.27(7) . . ?
Se20 Ag14 Ag3 96.51(6) . . ?
Se10 Ag14 Ag4 113.61(6) . . ?
Se17 Ag14 Ag4 97.59(6) . . ?
Se20 Ag14 Ag4 56.28(5) . . ?
Ag3 Ag14 Ag4 58.18(4) . . ?
Se10 Ag14 Ag8 96.89(6) . . ?
Se17 Ag14 Ag8 55.24(5) . . ?
Se20 Ag14 Ag8 113.08(6) . . ?
Ag3 Ag14 Ag8 59.00(4) . . ?
Ag4 Ag14 Ag8 58.48(4) . . ?
Se12 Ag15 Se22 116.09(10) . . ?
Se12 Ag15 Se19 125.07(10) . . ?
Se22 Ag15 Se19 118.27(7) . . ?
Se12 Ag15 Ag5 77.62(7) . . ?
Se22 Ag15 Ag5 76.03(6) . . ?
Se19 Ag15 Ag5 122.67(7) . . ?
Se12 Ag15 Ag4 84.02(8) . . ?
Se22 Ag15 Ag4 126.00(7) . . ?
Se19 Ag15 Ag4 70.87(6) . . ?
Ag5 Ag15 Ag4 59.32(4) . . ?
Se12 Ag15 Ag9 131.33(8) . . ?
Se22 Ag15 Ag9 73.61(6) . . ?
Se19 Ag15 Ag9 73.05(6) . . ?
Ag5 Ag15 Ag9 57.82(4) . . ?
Ag4 Ag15 Ag9 57.97(4) . . ?
Se11 Ag16 Se4 120.82(9) . . ?
Se11 Ag16 Se5 116.39(9) . . ?
Se4 Ag16 Se5 122.79(7) . . ?
Se11 Ag16 Ag5 56.37(5) . . ?
Se4 Ag16 Ag5 97.12(6) . . ?
Se5 Ag16 Ag5 113.88(7) . . ?
Se11 Ag16 Ag6 96.81(7) . . ?
Se4 Ag16 Ag6 114.34(6) . . ?
Se5 Ag16 Ag6 56.36(5) . . ?
Ag5 Ag16 Ag6 59.83(4) . . ?
Se11 Ag16 Ag1 113.32(6) . . ?
Se4 Ag16 Ag1 55.54(5) . . ?
Se5 Ag16 Ag1 101.22(6) . . ?
Ag5 Ag16 Ag1 58.60(4) . . ?
Ag6 Ag16 Ag1 60.80(4) . . ?
Se1 Ag17 Se15 120.84(8) . . ?
Se1 Ag17 Se8 121.24(8) . . ?
Se15 Ag17 Se8 117.75(7) . . ?
Se1 Ag17 Ag11 101.86(6) . . ?
Se15 Ag17 Ag11 114.07(6) . . ?
Se8 Ag17 Ag11 55.81(5) . . ?
Se1 Ag17 Ag7 117.25(7) . . ?
Se15 Ag17 Ag7 55.64(5) . . ?
Se8 Ag17 Ag7 98.38(6) . . ?
Ag11 Ag17 Ag7 60.93(5) . . ?
Se1 Ag17 Ag2 55.65(5) . . ?
Se15 Ag17 Ag2 103.49(7) . . ?
Se8 Ag17 Ag2 113.94(7) . . ?
Ag11 Ag17 Ag2 61.14(5) . . ?
Ag7 Ag17 Ag2 64.75(5) . . ?
Se23 Ag18 Se18 119.47(9) . . ?
Se23 Ag18 Se16 123.03(10) . . ?
Se18 Ag18 Se16 117.19(8) . . ?
Se23 Ag18 Ag12 78.85(6) . . ?
Se18 Ag18 Ag12 123.29(7) . . ?
Se16 Ag18 Ag12 75.61(6) . . ?
Se23 Ag18 Ag7 131.34(7) . . ?
Se18 Ag18 Ag7 71.30(6) . . ?
Se16 Ag18 Ag7 73.03(6) . . ?
Ag12 Ag18 Ag7 60.07(4) . . ?
Se23 Ag18 Ag8 80.26(7) . . ?
Se18 Ag18 Ag8 70.78(6) . . ?
Se16 Ag18 Ag8 124.75(6) . . ?
Ag12 Ag18 Ag8 59.72(4) . . ?
Ag7 Ag18 Ag8 57.67(4) . . ?
Se13 Ag19 Se6 114.87(7) . . ?
Se13 Ag19 Se7 125.00(9) . . ?
Se6 Ag19 Se7 119.92(8) . . ?
Se13 Ag19 Ag11 79.33(6) . . ?
Se6 Ag19 Ag11 124.40(8) . . ?
Se7 Ag19 Ag11 74.39(6) . . ?
Se13 Ag19 Ag10 74.19(6) . . ?
Se6 Ag19 Ag10 73.88(6) . . ?
Se7 Ag19 Ag10 125.06(7) . . ?
Ag11 Ag19 Ag10 58.28(4) . . ?
Se13 Ag19 Ag6 126.52(7) . . ?
Se6 Ag19 Ag6 73.71(7) . . ?
Se7 Ag19 Ag6 75.35(7) . . ?
Ag11 Ag19 Ag6 57.81(4) . . ?
Ag10 Ag19 Ag6 57.15(4) . . ?
Se21 Ag20 Se14 118.45(7) . . ?
Se21 Ag20 Se24 121.43(7) . . ?
Se14 Ag20 Se24 120.10(8) . . ?
Se21 Ag20 Ag12 100.07(6) . . ?
Se14 Ag20 Ag12 113.55(6) . . ?
Se24 Ag20 Ag12 57.09(5) . . ?
Se21 Ag20 Ag9 56.83(5) . . ?
Se14 Ag20 Ag9 97.03(6) . . ?
Se24 Ag20 Ag9 115.84(6) . . ?
Ag12 Ag20 Ag9 60.67(4) . . ?
Se21 Ag20 Ag10 115.07(6) . . ?
Se14 Ag20 Ag10 56.17(5) . . ?
Se24 Ag20 Ag10 98.02(6) . . ?
Ag12 Ag20 Ag10 58.99(4) . . ?
Ag9 Ag20 Ag10 60.11(4) . . ?
C2 C1 P1 117.9(13) . . ?
C3 C2 C1 111.5(17) . . ?
C4 C3 C8 120.0 . . ?
C4 C3 C2 121.2(17) . . ?
C8 C3 C2 118.8(17) . . ?
C5 C4 C3 120.0 . . ?
C4 C5 C6 120.0 . . ?
C7 C6 C5 120.0 . . ?
C8 C7 C6 120.0 . . ?
C7 C8 C3 120.0 . . ?
C10 C9 P1 114.9(15) . . ?
C11 C10 C9 121.2(19) . . ?
C12 C11 C16 120.0 . . ?
C12 C11 C10 117(2) . . ?
C16 C11 C10 122(2) . . ?
C13 C12 C11 120.0 . . ?
C12 C13 C14 120.0 . . ?
C15 C14 C13 120.0 . . ?
C16 C15 C14 120.0 . . ?
C15 C16 C11 120.0 . . ?
C18 C17 P2 116.7(15) . . ?
C17 C18 C19 119.6(17) . . ?
C20 C19 C24 120.0 . . ?
C20 C19 C18 119.6(16) . . ?
C24 C19 C18 120.4(16) . . ?
C19 C20 C21 120.0 . . ?
C22 C21 C20 120.0 . . ?
C21 C22 C23 120.0 . . ?
C22 C23 C24 120.0 . . ?
C23 C24 C19 120.0 . . ?
C26 C25 P2 118.5(14) . . ?
C27 C26 C25 111.9(17) . . ?
C28 C27 C32 120.0 . . ?
C28 C27 C26 120.3(12) . . ?
C32 C27 C26 119.5(12) . . ?
C29 C28 C27 120.0 . . ?
C28 C29 C30 120.0 . . ?
C29 C30 C31 120.0 . . ?
C30 C31 C32 120.0 . . ?
C31 C32 C27 120.0 . . ?
C34 C33 P3 108.8(16) . . ?
C35 C34 C33 158(3) . . ?
C35B C34 C33 116(3) . . ?
C36 C35 C40 120.0 . . ?
C36 C35 C34 125.0(13) . . ?
C40 C35 C34 110.4(8) . . ?
C37 C36 C35 120.0 . . ?
C36 C37 C38 120.0 . . ?
C39 C38 C37 120.0 . . ?
C38 C39 C40 120.0 . . ?
C39 C40 C35 120.0 . . ?
C36B C35B C40B 120.0 . . ?
C36B C35B C34 122(3) . . ?
C40B C35B C34 118(3) . . ?
C35B C36B C37B 120.0 . . ?
C38B C37B C36B 120.0 . . ?
C37B C38B C39B 120.0 . . ?
C38B C39B C40B 120.0 . . ?
C39B C40B C35B 120.0 . . ?
C42 C41 P3 116.7(14) . . ?
C43 C42 C41 112.0(16) . . ?
C44 C43 C48 120.0 . . ?
C44 C43 C42 120.0(12) . . ?
C48 C43 C42 120.0(12) . . ?
C45 C44 C43 120.0 . . ?
C46 C45 C44 120.0 . . ?
C45 C46 C47 120.0 . . ?
C48 C47 C46 120.0 . . ?
C47 C48 C43 120.0 . . ?
C50 C49 P4 114.4(15) . . ?
C51 C50 C49 135(2) . . ?
C51B C50 C49 101.8(18) . . ?
C52 C51 C56 120.0 . . ?
C52 C51 C50 108(2) . . ?
C56 C51 C50 132(2) . . ?
C53 C52 C51 120.0 . . ?
C52 C53 C54 120.0 . . ?
C53 C54 C55 120.0 . . ?
C54 C55 C56 120.0 . . ?
C55 C56 C51 120.0 . . ?
C52B C51B C56B 120.0 . . ?
C52B C51B C50 103(2) . . ?
C56B C51B C50 137(2) . . ?
C53B C52B C51B 120.0 . . ?
C52B C53B C54B 120.0 . . ?
C55B C54B C53B 120.0 . . ?
C54B C55B C56B 120.0 . . ?
C55B C56B C51B 120.0 . . ?
C58 C57 P4 110.1(14) . . ?
C59 C58 C57 112.4(17) . . ?
C59B C58 C57 116.7(18) . . ?
C60 C59 C64 120.0 . . ?
C60 C59 C58 130.3(8) . . ?
C64 C59 C58 109.7(8) . . ?
C61 C60 C59 120.0 . . ?
C60 C61 C62 120.0 . . ?
C61 C62 C63 120.0 . . ?
C64 C63 C62 120.0 . . ?
C63 C64 C59 120.0 . . ?
C60B C59B C64B 120.0 . . ?
C60B C59B C58 119.8(16) . . ?
C64B C59B C58 118.1(16) . . ?
C59B C60B C61B 120.0 . . ?
C60B C61B C62B 120.0 . . ?
C63B C62B C61B 120.0 . . ?
C62B C63B C64B 120.0 . . ?
C63B C64B C59B 120.0 . . ?
C66 C65 P5 114.6(14) . . ?
C67 C66 C65 106.9(17) . . ?
C68 C67 C72 120.0 . . ?
C68 C67 C66 119.7(18) . . ?
C72 C67 C66 120.1(18) . . ?
C69 C68 C67 120.0 . . ?
C70 C69 C68 120.0 . . ?
C71 C70 C69 120.0 . . ?
C70 C71 C72 120.0 . . ?
C71 C72 C67 120.0 . . ?
C74 C73 P5 115.1(15) . . ?
C75 C74 C73 123.0(17) . . ?
C76 C75 C80 120.0 . . ?
C76 C75 C74 117.8(12) . . ?
C80 C75 C74 122.0(12) . . ?
C77 C76 C75 120.0 . . ?
C78 C77 C76 120.0 . . ?
C77 C78 C79 120.0 . . ?
C78 C79 C80 120.0 . . ?
C79 C80 C75 120.0 . . ?
C82 C81 P6 113.1(15) . . ?
C83 C82 C81 114.2(19) . . ?
C84 C83 C88 120.0 . . ?
C84 C83 C82 128.4(19) . . ?
C88 C83 C82 111.1(19) . . ?
C85 C84 C83 120.0 . . ?
C86 C85 C84 120.0 . . ?
C85 C86 C87 120.0 . . ?
C88 C87 C86 120.0 . . ?
C87 C88 C83 120.0 . . ?
C90 C89 P6 111.5(16) . . ?
C91 C90 C89 122(3) . . ?
C92 C91 C96 120.0 . . ?
C92 C91 C90 117(2) . . ?
C96 C91 C90 122(2) . . ?
C93 C92 C91 120.0 . . ?
C94 C93 C92 120.0 . . ?
C95 C94 C93 120.0 . . ?
C94 C95 C96 120.0 . . ?
C95 C96 C91 120.0 . . ?
C98 C97 P7 112.5(12) . . ?
C99 C98 C97 109.0(15) . . ?
C100 C99 C104 120.0 . . ?
C100 C99 C98 121.1(13) . . ?
C104 C99 C98 118.8(13) . . ?
C99 C100 C101 120.0 . . ?
C102 C101 C100 120.0 . . ?
C101 C102 C103 120.0 . . ?
C104 C103 C102 120.0 . . ?
C103 C104 C99 120.0 . . ?
C106 C105 P7 114.1(11) . . ?
C107 C106 C105 108.9(13) . . ?
C108 C107 C112 120.0 . . ?
C108 C107 C106 117.4(11) . . ?
C112 C107 C106 122.6(11) . . ?
C107 C108 C109 120.0 . . ?
C110 C109 C108 120.0 . . ?
C109 C110 C111 120.0 . . ?
C112 C111 C110 120.0 . . ?
C111 C112 C107 120.0 . . ?
C114 C113 P8 118.4(17) . . ?
C115 C114 C113 112.1(18) . . ?
C116 C115 C120 120.0 . . ?
C116 C115 C114 120(2) . . ?
C120 C115 C114 119(2) . . ?
C115 C116 C117 120.0 . . ?
C118 C117 C116 120.0 . . ?
C117 C118 C119 120.0 . . ?
C120 C119 C118 120.0 . . ?
C119 C120 C115 120.0 . . ?
C122 C121 P8 118.3(18) . . ?
C123 C122 C121 121(3) . . ?
C124 C123 C128 120.0 . . ?
C124 C123 C122 127(3) . . ?
C128 C123 C122 111(3) . . ?
C123 C124 C125 120.0 . . ?
C124 C125 C126 120.0 . . ?
C125 C126 C127 120.0 . . ?
C128 C127 C126 120.0 . . ?
C127 C128 C123 120.0 . . ?
C130 C129 P9 121.7(14) . . ?
C131 C130 C129 125.2(17) . . ?
C132 C131 C136 120.0 . . ?
C132 C131 C130 131.1(10) . . ?
C136 C131 C130 105.1(8) . . ?
C133 C132 C131 120.0 . . ?
C132 C133 C134 120.0 . . ?
C135 C134 C133 120.0 . . ?
C136 C135 C134 120.0 . . ?
C135 C136 C131 120.0 . . ?
C138 C137 P9 105.8(19) . . ?
C1D8 C137 P9 119.3(14) . . ?
C137 C138 C139 93(2) . . ?
C140 C139 C144 120.0 . . ?
C140 C139 C138 111(2) . . ?
C144 C139 C138 128(2) . . ?
C139 C140 C141 120.0 . . ?
C142 C141 C140 120.0 . . ?
C143 C142 C141 120.0 . . ?
C142 C143 C144 120.0 . . ?
C143 C144 C139 120.0 . . ?
C1D9 C1D8 C137 118(2) . . ?
C1E0 C1D9 C1E4 120.0 . . ?
C1E0 C1D9 C1D8 121(2) . . ?
C1E4 C1D9 C1D8 119(2) . . ?
C1D9 C1E0 C1E1 120.0 . . ?
C1E2 C1E1 C1E0 120.0 . . ?
C1E1 C1E2 C1E3 120.0 . . ?
C1E4 C1E3 C1E2 120.0 . . ?
C1E3 C1E4 C1D9 120.0 . . ?
C146 C145 P10 106.2(18) . . ?
C1E6 C145 P10 122.4(13) . . ?
C147 C146 C145 112.3(18) . . ?
C148 C147 C152 120.0 . . ?
C148 C147 C146 118(2) . . ?
C152 C147 C146 122(2) . . ?
C147 C148 C149 120.0 . . ?
C150 C149 C148 120.0 . . ?
C151 C150 C149 120.0 . . ?
C150 C151 C152 120.0 . . ?
C151 C152 C147 120.0 . . ?
C1E7 C1E6 C145 123(2) . . ?
C1E8 C1E7 C1F2 120.0 . . ?
C1E8 C1E7 C1E6 107(2) . . ?
C1F2 C1E7 C1E6 133(2) . . ?
C1E7 C1E8 C1E9 120.0 . . ?
C1F0 C1E9 C1E8 120.0 . . ?
C1F1 C1F0 C1E9 120.0 . . ?
C1F0 C1F1 C1F2 120.0 . . ?
C1F1 C1F2 C1E7 120.0 . . ?
C154 C153 P10 128.5(15) . . ?
C1F4 C153 P10 112.0(16) . . ?
C155 C154 C153 114(2) . . ?
C156 C155 C160 120.0 . . ?
C156 C155 C154 123(3) . . ?
C160 C155 C154 117(3) . . ?
C157 C156 C155 120.0 . . ?
C156 C157 C158 120.0 . . ?
C159 C158 C157 120.0 . . ?
C158 C159 C160 120.0 . . ?
C159 C160 C155 120.0 . . ?
C1F5 C1F4 C153 122(3) . . ?
C1F6 C1F5 C1G0 120.0 . . ?
C1F6 C1F5 C1F4 125(3) . . ?
C1G0 C1F5 C1F4 112(3) . . ?
C1F7 C1F6 C1F5 120.0 . . ?
C1F6 C1F7 C1F8 120.0 . . ?
C1F9 C1F8 C1F7 120.0 . . ?
C1G0 C1F9 C1F8 120.0 . . ?
C1F9 C1G0 C1F5 120.0 . . ?
C162 C161 P11 115.0(13) . . ?
C1G2 C161 P11 114.9(14) . . ?
C163 C162 C161 112(2) . . ?
C164 C163 C168 120.0 . . ?
C164 C163 C162 123(3) . . ?
C168 C163 C162 117(3) . . ?
C163 C164 C165 120.0 . . ?
C166 C165 C164 120.0 . . ?
C165 C166 C167 120.0 . . ?
C168 C167 C166 120.0 . . ?
C167 C168 C163 120.0 . . ?
C1G3 C1G2 C161 108(3) . . ?
C1G4 C1G3 C1G8 120.0 . . ?
C1G4 C1G3 C1G2 120(3) . . ?
C1G8 C1G3 C1G2 120(3) . . ?
C1G3 C1G4 C1G5 120.0 . . ?
C1G6 C1G5 C1G4 120.0 . . ?
C1G5 C1G6 C1G7 120.0 . . ?
C1G6 C1G7 C1G8 120.0 . . ?
C1G7 C1G8 C1G3 120.0 . . ?
C170 C169 P11 113.5(16) . . ?
C1H0 C169 P11 114.2(18) . . ?
C171 C170 C169 129(2) . . ?
C172 C171 C176 120.0 . . ?
C172 C171 C170 126(2) . . ?
C176 C171 C170 113(2) . . ?
C173 C172 C171 120.0 . . ?
C172 C173 C174 120.0 . . ?
C175 C174 C173 120.0 . . ?
C176 C175 C174 120.0 . . ?
C175 C176 C171 120.0 . . ?
C1H1 C1H0 C169 111(2) . . ?
C1H2 C1H1 C1H6 120.0 . . ?
C1H2 C1H1 C1H0 126(3) . . ?
C1H6 C1H1 C1H0 114(3) . . ?
C1H1 C1H2 C1H3 120.0 . . ?
C1H2 C1H3 C1H4 120.0 . . ?
C1H5 C1H4 C1H3 120.0 . . ?
C1H4 C1H5 C1H6 120.0 . . ?
C1H5 C1H6 C1H1 120.0 . . ?
C178 C177 P12 121.4(15) . . ?
C179 C178 C177 110.2(19) . . ?
C180 C179 C184 120.0 . . ?
C180 C179 C178 132(2) . . ?
C184 C179 C178 108(2) . . ?
C181 C180 C179 120.0 . . ?
C180 C181 C182 120.0 . . ?
C181 C182 C183 120.0 . . ?
C184 C183 C182 120.0 . . ?
C183 C184 C179 120.0 . . ?
C186 C185 P12 118.3(15) . . ?
C187 C186 C185 104.0(9) . . ?
C188 C187 C192 120.0 . . ?
C188 C187 C186 122(2) . . ?
C192 C187 C186 115(2) . . ?
C187 C188 C189 120.0 . . ?
C190 C189 C188 120.0 . . ?
C191 C190 C189 120.0 . . ?
C190 C191 C192 120.0 . . ?
C191 C192 C187 120.0 . . ?
C1 P1 C9 108.2(9) . . ?
C1 P1 Se2 108.5(7) . . ?
C9 P1 Se2 110.5(8) . . ?
C1 P1 Se1 107.7(8) . . ?
C9 P1 Se1 107.7(7) . . ?
Se2 P1 Se1 114.2(2) . . ?
C25 P2 C17 108.3(8) . . ?
C25 P2 Se3 108.9(6) . . ?
C17 P2 Se3 110.8(7) . . ?
C25 P2 Se4 106.3(6) . . ?
C17 P2 Se4 107.5(7) . . ?
Se3 P2 Se4 114.70(19) . . ?
C33 P3 C41 105.9(10) . . ?
C33 P3 Se6 108.6(8) . . ?
C41 P3 Se6 110.2(7) . . ?
C33 P3 Se5 110.3(7) . . ?
C41 P3 Se5 107.5(7) . . ?
Se6 P3 Se5 114.1(2) . . ?
C57 P4 C49 109.9(10) . . ?
C57 P4 Se7 111.4(8) . . ?
C49 P4 Se7 110.1(8) . . ?
C57 P4 Se8 104.9(8) . . ?
C49 P4 Se8 106.0(7) . . ?
Se7 P4 Se8 114.2(2) . . ?
C73 P5 C65 112.9(9) . . ?
C73 P5 Se9 106.9(7) . . ?
C65 P5 Se9 108.4(6) . . ?
C73 P5 Se10 108.7(7) . . ?
C65 P5 Se10 105.7(6) . . ?
Se9 P5 Se10 114.4(2) . . ?
C81 P6 C89 106.3(12) . . ?
C81 P6 Se11 99.3(9) . . ?
C89 P6 Se11 107.1(10) . . ?
C81 P6 Se12 117.6(10) . . ?
C89 P6 Se12 110.4(9) . . ?
Se11 P6 Se12 115.0(3) . . ?
C105 P7 C97 107.9(7) . . ?
C105 P7 Se14 106.8(5) . . ?
C97 P7 Se14 108.8(6) . . ?
C105 P7 Se13 107.7(6) . . ?
C97 P7 Se13 109.4(5) . . ?
Se14 P7 Se13 116.0(2) . . ?
C121 P8 C113 108.9(11) . . ?
C121 P8 Se16 109.9(9) . . ?
C113 P8 Se16 105.1(7) . . ?
C121 P8 Se15 107.7(9) . . ?
C113 P8 Se15 109.9(7) . . ?
Se16 P8 Se15 115.1(2) . . ?
C129 P9 C137 105.0(9) . . ?
C129 P9 Se18 114.7(7) . . ?
C137 P9 Se18 105.4(6) . . ?
C129 P9 Se17 105.5(7) . . ?
C137 P9 Se17 111.5(6) . . ?
Se18 P9 Se17 114.4(2) . . ?
C153 P10 C145 107.3(10) . . ?
C153 P10 Se19 108.8(7) . . ?
C145 P10 Se19 108.6(6) . . ?
C153 P10 Se20 110.5(7) . . ?
C145 P10 Se20 107.7(5) . . ?
Se19 P10 Se20 113.8(2) . . ?
C169 P11 C161 111.7(8) . . ?
C169 P11 Se22 106.5(6) . . ?
C161 P11 Se22 108.1(6) . . ?
C169 P11 Se21 108.0(6) . . ?
C161 P11 Se21 108.4(6) . . ?
Se22 P11 Se21 114.21(18) . . ?
C177 P12 C185 103.1(10) . . ?
C177 P12 Se23 106.4(8) . . ?
C185 P12 Se23 113.5(9) . . ?
C177 P12 Se24 108.6(7) . . ?
C185 P12 Se24 109.7(10) . . ?
Se23 P12 Se24 114.7(2) . . ?
Ag1 Pt1 Ag11 118.65(4) . . ?
Ag1 Pt1 Ag9 113.63(4) . . ?
Ag11 Pt1 Ag9 116.51(4) . . ?
Ag1 Pt1 Ag5 63.02(4) . . ?
Ag11 Pt1 Ag5 115.19(5) . . ?
Ag9 Pt1 Ag5 62.03(4) . . ?
Ag1 Pt1 Ag3 63.89(4) . . ?
Ag11 Pt1 Ag3 119.12(4) . . ?
Ag9 Pt1 Ag3 114.61(4) . . ?
Ag5 Pt1 Ag3 116.65(5) . . ?
Ag1 Pt1 Ag10 115.15(4) . . ?
Ag11 Pt1 Ag10 62.68(4) . . ?
Ag9 Pt1 Ag10 64.14(4) . . ?
Ag5 Pt1 Ag10 61.67(4) . . ?
Ag3 Pt1 Ag10 178.17(5) . . ?
Ag1 Pt1 Ag7 119.50(5) . . ?
Ag11 Pt1 Ag7 65.81(4) . . ?
Ag9 Pt1 Ag7 114.75(4) . . ?
Ag5 Pt1 Ag7 176.77(4) . . ?
Ag3 Pt1 Ag7 64.26(5) . . ?
Ag10 Pt1 Ag7 117.37(5) . . ?
Ag1 Pt1 Ag8 116.47(5) . . ?
Ag11 Pt1 Ag8 117.19(4) . . ?
Ag9 Pt1 Ag8 61.64(4) . . ?
Ag5 Pt1 Ag8 114.92(4) . . ?
Ag3 Pt1 Ag8 64.15(4) . . ?
Ag10 Pt1 Ag8 115.62(4) . . ?
Ag7 Pt1 Ag8 62.40(4) . . ?
Ag1 Pt1 Ag12 177.16(4) . . ?
Ag11 Pt1 Ag12 62.29(4) . . ?
Ag9 Pt1 Ag12 64.03(4) . . ?
Ag5 Pt1 Ag12 114.14(4) . . ?
Ag3 Pt1 Ag12 118.30(4) . . ?
Ag10 Pt1 Ag12 62.60(4) . . ?
Ag7 Pt1 Ag12 63.33(4) . . ?
Ag8 Pt1 Ag12 64.19(4) . . ?
Ag1 Pt1 Ag6 65.40(4) . . ?
Ag11 Pt1 Ag6 62.37(4) . . ?
Ag9 Pt1 Ag6 115.80(4) . . ?
Ag5 Pt1 Ag6 63.66(4) . . ?
Ag3 Pt1 Ag6 118.64(4) . . ?
Ag10 Pt1 Ag6 61.57(4) . . ?
Ag7 Pt1 Ag6 118.93(5) . . ?
Ag8 Pt1 Ag6 177.15(5) . . ?
Ag12 Pt1 Ag6 113.83(5) . . ?
Ag1 Pt1 Ag4 61.54(4) . . ?
Ag11 Pt1 Ag4 178.14(4) . . ?
Ag9 Pt1 Ag4 62.21(4) . . ?
Ag5 Pt1 Ag4 63.11(4) . . ?
Ag3 Pt1 Ag4 62.71(4) . . ?
Ag10 Pt1 Ag4 115.49(4) . . ?
Ag7 Pt1 Ag4 115.84(5) . . ?
Ag8 Pt1 Ag4 63.64(4) . . ?
Ag12 Pt1 Ag4 117.42(4) . . ?
Ag6 Pt1 Ag4 116.70(4) . . ?
Ag1 Pt1 Ag2 62.19(4) . . ?
Ag11 Pt1 Ag2 65.80(4) . . ?
Ag9 Pt1 Ag2 175.39(5) . . ?
Ag5 Pt1 Ag2 113.48(5) . . ?
Ag3 Pt1 Ag2 65.90(4) . . ?
Ag10 Pt1 Ag2 115.23(5) . . ?
Ag7 Pt1 Ag2 69.75(5) . . ?
Ag8 Pt1 Ag2 121.44(5) . . ?
Ag12 Pt1 Ag2 120.09(5) . . ?
Ag6 Pt1 Ag2 61.20(5) . . ?
Ag4 Pt1 Ag2 115.37(5) . . ?
P1 Se1 Ag17 96.14(15) . . ?
P1 Se1 Ag2 93.27(15) . . ?
Ag17 Se1 Ag2 69.82(6) . . ?
P1 Se2 Ag13 97.07(14) . . ?
P2 Se3 Ag13 99.68(15) . . ?
P2 Se4 Ag16 96.00(15) . . ?
P2 Se4 Ag1 94.61(13) . . ?
Ag16 Se4 Ag1 68.98(6) . . ?
P3 Se5 Ag16 99.23(16) . . ?
P3 Se5 Ag6 94.35(13) . . ?
Ag16 Se5 Ag6 67.89(6) . . ?
P3 Se6 Ag19 96.57(16) . . ?
P4 Se7 Ag19 100.20(15) . . ?
P4 Se8 Ag17 96.88(15) . . ?
P4 Se8 Ag11 95.12(18) . . ?
Ag17 Se8 Ag11 68.79(6) . . ?
P5 Se9 Ag13 99.80(15) . . ?
P5 Se10 Ag14 97.68(14) . . ?
P5 Se10 Ag3 94.36(13) . . ?
Ag14 Se10 Ag3 68.85(6) . . ?
P6 Se11 Ag16 99.19(19) . . ?
P6 Se11 Ag5 97.3(2) . . ?
Ag16 Se11 Ag5 68.36(6) . . ?
P6 Se12 Ag15 98.77(19) . . ?
P7 Se13 Ag19 99.82(14) . . ?
P7 Se14 Ag20 94.63(13) . . ?
P7 Se14 Ag10 93.46(12) . . ?
Ag20 Se14 Ag10 68.63(5) . . ?
P8 Se15 Ag17 95.89(17) . . ?
P8 Se15 Ag7 92.74(15) . . ?
Ag17 Se15 Ag7 69.30(6) . . ?
P8 Se16 Ag18 99.07(18) . . ?
P9 Se17 Ag14 101.57(15) . . ?
P9 Se17 Ag8 91.99(14) . . ?
Ag14 Se17 Ag8 70.81(6) . . ?
P9 Se18 Ag18 98.26(16) . . ?
P10 Se19 Ag15 97.63(15) . . ?
P10 Se20 Ag14 94.88(14) . . ?
P10 Se20 Ag4 91.95(14) . . ?
Ag14 Se20 Ag4 69.09(6) . . ?
P11 Se21 Ag20 97.24(13) . . ?
P11 Se21 Ag9 94.27(12) . . ?
Ag20 Se21 Ag9 67.72(5) . . ?
P11 Se22 Ag15 97.03(13) . . ?
P12 Se23 Ag18 99.65(17) . . ?
P12 Se24 Ag20 95.32(16) . . ?
P12 Se24 Ag12 97.24(19) . . ?
Ag20 Se24 Ag12 66.87(6) . . ?

loop_
_geom_bond_atom_site_label_1
_geom_bond_atom_site_label_2
_geom_bond_distance
_geom_bond_site_symmetry_2
_geom_bond_publ_flag
Ag1 Se4 2.631(2) . ?
Ag1 Pt1 2.7626(13) . ?
Ag1 Ag4 2.8484(17) . ?
Ag1 Ag2 2.885(2) . ?
Ag1 Ag5 2.8999(17) . ?
Ag1 Ag3 2.9370(17) . ?
Ag1 Ag16 2.9786(17) . ?
Ag1 Ag13 2.9903(17) . ?
Ag1 Ag6 3.0033(19) . ?
Ag2 Se1 2.644(2) . ?
Ag2 Pt1 2.8232(15) . ?
Ag2 Ag6 2.861(2) . ?
Ag2 Ag13 2.967(2) . ?
Ag2 Ag17 3.005(2) . ?
Ag2 Ag11 3.041(2) . ?
Ag2 Ag3 3.052(2) . ?
Ag2 Ag7 3.212(2) . ?
Ag3 Se10 2.673(2) . ?
Ag3 Pt1 2.7882(14) . ?
Ag3 Ag4 2.9104(17) . ?
Ag3 Ag13 2.9434(18) . ?
Ag3 Ag8 2.9643(18) . ?
Ag3 Ag7 2.969(2) . ?
Ag3 Ag14 2.9809(19) . ?
Ag4 Se20 2.676(2) . ?
Ag4 Pt1 2.8046(14) . ?
Ag4 Ag9 2.8865(17) . ?
Ag4 Ag5 2.9255(18) . ?
Ag4 Ag8 2.9519(18) . ?
Ag4 Ag15 2.9672(17) . ?
Ag4 Ag14 3.0052(17) . ?
Ag5 Se11 2.639(2) . ?
Ag5 Pt1 2.7859(14) . ?
Ag5 Ag10 2.859(2) . ?
Ag5 Ag9 2.8689(17) . ?
Ag5 Ag6 2.944(2) . ?
Ag5 Ag15 2.945(2) . ?
Ag5 Ag16 2.9466(17) . ?
Ag6 Se5 2.6570(19) . ?
Ag6 Pt1 2.7962(13) . ?
Ag6 Ag10 2.8597(17) . ?
Ag6 Ag11 2.8846(19) . ?
Ag6 Ag16 2.9566(19) . ?
Ag6 Ag19 3.001(2) . ?
Ag7 Se15 2.641(2) . ?
Ag7 Pt1 2.7937(15) . ?
Ag7 Ag8 2.894(2) . ?
Ag7 Ag12 2.9337(19) . ?
Ag7 Ag18 2.9497(19) . ?
Ag7 Ag17 2.993(2) . ?
Ag7 Ag11 3.025(2) . ?
Ag8 Se17 2.643(2) . ?
Ag8 Pt1 2.7938(13) . ?
Ag8 Ag9 2.8569(18) . ?
Ag8 Ag12 2.969(2) . ?
Ag8 Ag14 3.038(2) . ?
Ag8 Ag18 3.049(2) . ?
Ag9 Se21 2.6550(19) . ?
Ag9 Pt1 2.7824(13) . ?
Ag9 Ag20 2.9350(18) . ?
Ag9 Ag12 2.9565(19) . ?
Ag9 Ag10 2.9597(18) . ?
Ag9 Ag15 2.9895(19) . ?
Ag10 Se14 2.6534(19) . ?
Ag10 Pt1 2.7915(14) . ?
Ag10 Ag11 2.8948(18) . ?
Ag10 Ag12 2.9021(17) . ?
Ag10 Ag20 2.9745(16) . ?
Ag10 Ag19 2.9777(19) . ?
Ag11 Se8 2.638(2) . ?
Ag11 Pt1 2.7744(15) . ?
Ag11 Ag12 2.8805(18) . ?
Ag11 Ag19 2.9670(18) . ?
Ag11 Ag17 2.9733(18) . ?
Ag12 Se24 2.665(2) . ?
Ag12 Pt1 2.7946(14) . ?
Ag12 Ag18 2.9109(18) . ?
Ag12 Ag20 2.9189(17) . ?
Ag13 Se9 2.588(3) . ?
Ag13 Se3 2.601(2) . ?
Ag13 Se2 2.631(2) . ?
Ag14 Se10 2.599(2) . ?
Ag14 Se17 2.601(2) . ?
Ag14 Se20 2.623(2) . ?
Ag15 Se12 2.596(3) . ?
Ag15 Se22 2.609(2) . ?
Ag15 Se19 2.616(3) . ?
Ag16 Se11 2.605(2) . ?
Ag16 Se4 2.629(2) . ?
Ag16 Se5 2.638(2) . ?
Ag17 Se1 2.608(2) . ?
Ag17 Se15 2.623(2) . ?
Ag17 Se8 2.625(2) . ?
Ag18 Se23 2.573(2) . ?
Ag18 Se18 2.599(3) . ?
Ag18 Se16 2.610(3) . ?
Ag19 Se13 2.594(2) . ?
Ag19 Se6 2.595(3) . ?
Ag19 Se7 2.604(2) . ?
Ag20 Se21 2.612(2) . ?
Ag20 Se14 2.6230(19) . ?
Ag20 Se24 2.633(2) . ?
C1 C2 1.512(10) . ?
C1 P1 1.799(18) . ?
C2 C3 1.489(10) . ?
C3 C4 1.3900 . ?
C3 C8 1.3900 . ?
C4 C5 1.3900 . ?
C5 C6 1.3900 . ?
C6 C7 1.3900 . ?
C7 C8 1.3900 . ?
C9 C10 1.60(3) . ?
C9 P1 1.844(16) . ?
C10 C11 1.493(10) . ?
C11 C12 1.3900 . ?
C11 C16 1.3900 . ?
C12 C13 1.3900 . ?
C13 C14 1.3900 . ?
C14 C15 1.3900 . ?
C15 C16 1.3900 . ?
C17 C18 1.46(3) . ?
C17 P2 1.820(19) . ?
C18 C19 1.46(2) . ?
C19 C20 1.3900 . ?
C19 C24 1.3900 . ?
C20 C21 1.3900 . ?
C21 C22 1.3900 . ?
C22 C23 1.3900 . ?
C23 C24 1.3900 . ?
C25 C26 1.52(2) . ?
C25 P2 1.802(17) . ?
C26 C27 1.52(2) . ?
C27 C28 1.3900 . ?
C27 C32 1.3900 . ?
C28 C29 1.3900 . ?
C29 C30 1.3900 . ?
C30 C31 1.3900 . ?
C31 C32 1.3900 . ?
C33 C34 1.524(10) . ?
C33 P3 1.73(2) . ?
C34 C35 1.470(10) . ?
C34 C35B 1.475(10) . ?
C35 C36 1.3900 . ?
C35 C40 1.3900 . ?
C36 C37 1.3900 . ?
C37 C38 1.3900 . ?
C38 C39 1.3900 . ?
C39 C40 1.3900 . ?
C35B C36B 1.3900 . ?
C35B C40B 1.3900 . ?
C36B C37B 1.3900 . ?
C37B C38B 1.3900 . ?
C38B C39B 1.3900 . ?
C39B C40B 1.3900 . ?
C41 C42 1.55(2) . ?
C41 P3 1.77(2) . ?
C42 C43 1.54(2) . ?
C43 C44 1.3900 . ?
C43 C48 1.3900 . ?
C44 C45 1.3900 . ?
C45 C46 1.3900 . ?
C46 C47 1.3900 . ?
C47 C48 1.3900 . ?
C49 C50 1.524(10) . ?
C49 P4 1.83(2) . ?
C50 C51 1.498(9) . ?
C50 C51B 1.506(13) . ?
C51 C52 1.3900 . ?
C51 C56 1.3900 . ?
C52 C53 1.3900 . ?
C53 C54 1.3900 . ?
C54 C55 1.3900 . ?
C55 C56 1.3900 . ?
C51B C52B 1.3900 . ?
C51B C56B 1.3900 . ?
C52B C53B 1.3900 . ?
C53B C54B 1.3900 . ?
C54B C55B 1.3900 . ?
C55B C56B 1.3900 . ?
C57 C58 1.65(3) . ?
C57 P4 1.801(18) . ?
C58 C59 1.482(9) . ?
C58 C59B 1.55(2) . ?
C59 C60 1.3900 . ?
C59 C64 1.3900 . ?
C60 C61 1.3900 . ?
C61 C62 1.3900 . ?
C62 C63 1.3900 . ?
C63 C64 1.3900 . ?
C59B C60B 1.3900 . ?
C59B C64B 1.3900 . ?
C60B C61B 1.3900 . ?
C61B C62B 1.3900 . ?
C62B C63B 1.3900 . ?
C63B C64B 1.3900 . ?
C65 C66 1.49(2) . ?
C65 P5 1.854(17) . ?
C66 C67 1.48(2) . ?
C67 C68 1.3900 . ?
C67 C72 1.3900 . ?
C68 C69 1.3900 . ?
C69 C70 1.3900 . ?
C70 C71 1.3900 . ?
C71 C72 1.3900 . ?
C73 C74 1.48(3) . ?
C73 P5 1.84(2) . ?
C74 C75 1.47(2) . ?
C75 C76 1.3900 . ?
C75 C80 1.3900 . ?
C76 C77 1.3900 . ?
C77 C78 1.3900 . ?
C78 C79 1.3900 . ?
C79 C80 1.3900 . ?
C81 C82 1.509(10) . ?
C81 P6 1.84(2) . ?
C82 C83 1.461(10) . ?
C83 C84 1.3900 . ?
C83 C88 1.3900 . ?
C84 C85 1.3900 . ?
C85 C86 1.3900 . ?
C86 C87 1.3900 . ?
C87 C88 1.3900 . ?
C89 C90 1.534(10) . ?
C89 P6 1.92(2) . ?
C90 C91 1.466(10) . ?
C91 C92 1.3900 . ?
C91 C96 1.3900 . ?
C92 C93 1.3900 . ?
C93 C94 1.3900 . ?
C94 C95 1.3900 . ?
C95 C96 1.3900 . ?
C97 C98 1.54(2) . ?
C97 P7 1.856(17) . ?
C98 C99 1.47(2) . ?
C99 C100 1.3900 . ?
C99 C104 1.3900 . ?
C100 C101 1.3900 . ?
C101 C102 1.3900 . ?
C102 C103 1.3900 . ?
C103 C104 1.3900 . ?
C105 C106 1.54(2) . ?
C105 P7 1.805(15) . ?
C106 C107 1.498(18) . ?
C107 C108 1.3900 . ?
C107 C112 1.3900 . ?
C108 C109 1.3900 . ?
C109 C110 1.3900 . ?
C110 C111 1.3900 . ?
C111 C112 1.3900 . ?
C113 C114 1.517(10) . ?
C113 P8 1.89(2) . ?
C114 C115 1.476(10) . ?
C115 C116 1.3900 . ?
C115 C120 1.3900 . ?
C116 C117 1.3900 . ?
C117 C118 1.3900 . ?
C118 C119 1.3900 . ?
C119 C120 1.3900 . ?
C121 C122 1.527(10) . ?
C121 P8 1.84(2) . ?
C122 C123 1.482(10) . ?
C123 C124 1.3900 . ?
C123 C128 1.3900 . ?
C124 C125 1.3900 . ?
C125 C126 1.3900 . ?
C126 C127 1.3900 . ?
C127 C128 1.3900 . ?
C129 C130 1.520(10) . ?
C129 P9 1.790(17) . ?
C130 C131 1.509(10) . ?
C131 C132 1.3900 . ?
C131 C136 1.3900 . ?
C132 C133 1.3900 . ?
C133 C134 1.3900 . ?
C134 C135 1.3900 . ?
C135 C136 1.3900 . ?
C137 C138 1.52(3) . ?
C137 C1D8 1.52(3) . ?
C137 P9 1.856(19) . ?
C138 C139 1.61(5) . ?
C139 C140 1.3900 . ?
C139 C144 1.3900 . ?
C140 C141 1.3900 . ?
C141 C142 1.3900 . ?
C142 C143 1.3900 . ?
C143 C144 1.3900 . ?
C1D8 C1D9 1.471(10) . ?
C1D9 C1E0 1.3900 . ?
C1D9 C1E4 1.3900 . ?
C1E0 C1E1 1.3900 . ?
C1E1 C1E2 1.3900 . ?
C1E2 C1E3 1.3900 . ?
C1E3 C1E4 1.3900 . ?
C145 C146 1.535(10) . ?
C145 C1E6 1.545(13) . ?
C145 P10 1.874(18) . ?
C146 C147 1.467(10) . ?
C147 C148 1.3900 . ?
C147 C152 1.3900 . ?
C148 C149 1.3900 . ?
C149 C150 1.3900 . ?
C150 C151 1.3900 . ?
C151 C152 1.3900 . ?
C1E6 C1E7 1.484(10) . ?
C1E7 C1E8 1.3900 . ?
C1E7 C1F2 1.3900 . ?
C1E8 C1E9 1.3900 . ?
C1E9 C1F0 1.3900 . ?
C1F0 C1F1 1.3900 . ?
C1F1 C1F2 1.3900 . ?
C153 C154 1.525(10) . ?
C153 C1F4 1.536(14) . ?
C153 P10 1.782(19) . ?
C154 C155 1.474(10) . ?
C155 C156 1.3900 . ?
C155 C160 1.3900 . ?
C156 C157 1.3900 . ?
C157 C158 1.3900 . ?
C158 C159 1.3900 . ?
C159 C160 1.3900 . ?
C1F4 C1F5 1.468(10) . ?
C1F5 C1F6 1.3900 . ?
C1F5 C1G0 1.3900 . ?
C1F6 C1F7 1.3900 . ?
C1F7 C1F8 1.3900 . ?
C1F8 C1F9 1.3900 . ?
C1F9 C1G0 1.3900 . ?
C161 C162 1.511(10) . ?
C161 C1G2 1.63(4) . ?
C161 P11 1.816(18) . ?
C162 C163 1.474(10) . ?
C163 C164 1.3900 . ?
C163 C168 1.3900 . ?
C164 C165 1.3900 . ?
C165 C166 1.3900 . ?
C166 C167 1.3900 . ?
C167 C168 1.3900 . ?
C1G2 C1G3 1.471(10) . ?
C1G3 C1G4 1.3900 . ?
C1G3 C1G8 1.3900 . ?
C1G4 C1G5 1.3900 . ?
C1G5 C1G6 1.3900 . ?
C1G6 C1G7 1.3900 . ?
C1G7 C1G8 1.3900 . ?
C169 C170 1.531(9) . ?
C169 C1H0 1.540(13) . ?
C169 P11 1.808(17) . ?
C170 C171 1.478(10) . ?
C171 C172 1.3900 . ?
C171 C176 1.3900 . ?
C172 C173 1.3900 . ?
C173 C174 1.3900 . ?
C174 C175 1.3900 . ?
C175 C176 1.3900 . ?
C1H0 C1H1 1.475(10) . ?
C1H1 C1H2 1.3900 . ?
C1H1 C1H6 1.3900 . ?
C1H2 C1H3 1.3900 . ?
C1H3 C1H4 1.3900 . ?
C1H4 C1H5 1.3900 . ?
C1H5 C1H6 1.3900 . ?
C177 C178 1.524(10) . ?
C177 P12 1.798(19) . ?
C178 C179 1.491(10) . ?
C179 C180 1.3900 . ?
C179 C184 1.3900 . ?
C180 C181 1.3900 . ?
C181 C182 1.3900 . ?
C182 C183 1.3900 . ?
C183 C184 1.3900 . ?
C185 C186 1.506(10) . ?
C185 P12 1.833(17) . ?
C186 C187 1.476(10) . ?
C187 C188 1.3900 . ?
C187 C192 1.3900 . ?
C188 C189 1.3900 . ?
C189 C190 1.3900 . ?
C190 C191 1.3900 . ?
C191 C192 1.3900 . ?
P1 Se2 2.158(6) . ?
P1 Se1 2.198(6) . ?
P2 Se3 2.180(5) . ?
P2 Se4 2.197(5) . ?
P3 Se6 2.175(5) . ?
P3 Se5 2.197(5) . ?
P4 Se7 2.152(7) . ?
P4 Se8 2.194(6) . ?
P5 Se9 2.161(5) . ?
P5 Se10 2.190(5) . ?
P6 Se11 2.148(9) . ?
P6 Se12 2.182(9) . ?
P7 Se14 2.181(5) . ?
P7 Se13 2.185(4) . ?
P8 Se16 2.167(6) . ?
P8 Se15 2.187(6) . ?
P9 Se18 2.178(5) . ?
P9 Se17 2.205(5) . ?
P10 Se19 2.166(5) . ?
P10 Se20 2.194(5) . ?
P11 Se22 2.166(4) . ?
P11 Se21 2.193(4) . ?
P12 Se23 2.134(8) . ?
P12 Se24 2.192(6) . ?
